data_4038006
loop_
_publ_author_name
'Duong, Adam'
'Levesque, Alexandre'
'Homand, Clara'
'Maris, Thierry'
'Wuest, James D.'

_publ_section_title
;
 Controlling Molecular Organization by Using Phenyl Embraces of Multiple
 Trityl Groups.
;
_journal_name_full 'The Journal of organic chemistry'
_journal_paper_doi 10.1021/acs.joc.9b02974
_journal_year 2020
_chemical_formula_moiety 'C104 H76 N4 Pd, 2(B F4), 2(C6 H14)'
_chemical_formula_sum 'C116 H104 B2 F8 N4 Pd'
_chemical_formula_weight 1834.05
_space_group_crystal_system triclinic
_space_group_IT_number 2
_space_group_name_Hall '-P 1'
_space_group_name_H-M_alt 'P -1'
_atom_sites_solution_hydrogens geom
_atom_sites_solution_primary direct
_audit_creation_date 2015-11-24
_audit_creation_method
;
Olex2 1.2
(compiled 2015.09.30 svn.r3233 for OlexSys, GUI svn.r5103)
;
_cell_angle_alpha 106.603(4)
_cell_angle_beta 96.033(4)
_cell_angle_gamma 100.512(4)
_cell_formula_units_Z 2
_cell_length_a 9.1474(11)
_cell_length_b 21.215(2)
_cell_length_c 26.637(3)
_cell_measurement_reflns_used 3319
_cell_measurement_temperature 150
_cell_measurement_theta_max 43.123
_cell_measurement_theta_min 2.229
_cell_volume 4802.3(9)
_computing_cell_refinement 'SAINT v7.46A (Bruker, 2008)'
_computing_data_collection 'APEX2 v2.1-0 (Bruker AXS, 2006a)'
_computing_data_reduction 'SAINT v7.46A (Bruker, 2008)'
_computing_molecular_graphics 'Olex2 (Dolomanov et al., 2009)'
_computing_publication_material 'Olex2 (Dolomanov et al., 2009)'
_computing_structure_refinement 'XL (Sheldrick, 2008)'
_computing_structure_solution 'SHELXS97 (Sheldrick, 2008)'
_diffrn_ambient_temperature 150
_diffrn_detector_area_resol_mean 8.3
_diffrn_measured_fraction_theta_full 0.712
_diffrn_measured_fraction_theta_max 0.712
_diffrn_measurement_device_type 'Bruker Microstar'
_diffrn_measurement_method \w
_diffrn_radiation_monochromator 'Helios optics'
_diffrn_radiation_source 'Rotating Anode'
_diffrn_radiation_type CuK\a
_diffrn_radiation_wavelength 1.54178
_diffrn_reflns_av_R_equivalents 0.084
_diffrn_reflns_av_unetI/netI 0.2822
_diffrn_reflns_Laue_measured_fraction_full 0.712
_diffrn_reflns_Laue_measured_fraction_max 0.712
_diffrn_reflns_limit_h_max 9
_diffrn_reflns_limit_h_min -8
_diffrn_reflns_limit_k_max 23
_diffrn_reflns_limit_k_min -25
_diffrn_reflns_limit_l_max 31
_diffrn_reflns_limit_l_min -31
_diffrn_reflns_number 74792
_diffrn_reflns_point_group_measured_fraction_full 0.712
_diffrn_reflns_point_group_measured_fraction_max 0.712
_diffrn_reflns_theta_full 67.511
_diffrn_reflns_theta_max 67.511
_diffrn_reflns_theta_min 1.755
_exptl_absorpt_coefficient_mu 2.101
_exptl_absorpt_correction_T_max 0.8059
_exptl_absorpt_correction_T_min 0.6521
_exptl_absorpt_correction_type multi-scan
_exptl_absorpt_process_details
;
SADABS-2007/4 (Bruker,2007/4) was used for absorption correction.
wR2(int) was 0.1109 before and 0.0843 after correction.
The Ratio of minimum to maximum transmission is 0.8092.
The \l/2 correction factor is Not present.
;
_exptl_crystal_colour Colorless
_exptl_crystal_density_diffrn 1.268
_exptl_crystal_density_method 'not measured'
_exptl_crystal_description plate
_exptl_crystal_F_000 1912
_exptl_crystal_size_max 0.06
_exptl_crystal_size_mid 0.06
_exptl_crystal_size_min 0.03
_refine_diff_density_max 0.310
_refine_diff_density_min -0.296
_refine_diff_density_rms 0.072
_refine_ls_extinction_method none
_refine_ls_goodness_of_fit_ref 0.910
_refine_ls_hydrogen_treatment constr
_refine_ls_matrix_type full
_refine_ls_number_parameters 1148
_refine_ls_number_reflns 12317
_refine_ls_number_restraints 355
_refine_ls_restrained_S_all 0.897
_refine_ls_R_factor_all 0.0952
_refine_ls_R_factor_gt 0.0676
_refine_ls_shift/su_max 0.001
_refine_ls_shift/su_mean 0.000
_refine_ls_structure_factor_coef Fsqd
_refine_ls_weighting_details 'w=1/[\s^2^(Fo^2^)+(0.0089P)^2^] where P=(Fo^2^+2Fc^2^)/3'
_refine_ls_weighting_scheme calc
_refine_ls_wR_factor_gt 0.1343
_refine_ls_wR_factor_ref 0.1371
_reflns_Friedel_coverage 0.000
_reflns_number_gt 3918
_reflns_number_total 12317
_reflns_threshold_expression 'I > 2\s(I)'
_cod_data_source_file jo9b02974_si_005.cif
_cod_data_source_block jw1336
_cod_original_cell_volume 4802.4(10)
_cod_database_code 4038006
_shelx_space_group_comment
;
The symmetry employed for this shelxl refinement is uniquely defined
by the following loop, which should always be used as a source of
symmetry information in preference to the above space-group names.
They are only intended as comments.
;
_olex2_refinement_description
;
1. Fixed Uiso
 At 1.2 times of:
  All C(H) groups, All C(H,H) groups
 At 1.5 times of:
  All C(H,H,H) groups
2. Restrained distances
 C200-C201 = C201-C202 = C202-C203 = C203-C204 = C204-C205
 1.53 with sigma of 0.001
 C200-C202 = C201-C203 = C202-C204 = C203-C205
 2.35 with sigma of 0.001
 C200-C205
 3.2 with sigma of 0.001
 C300-C301 = C301-C302 = C302-C303 = C303-C304 = C304-C305
 1.53 with sigma of 0.001
 C300-C302 = C301-C303 = C302-C304 = C303-C305
 2.35 with sigma of 0.001
 C210-C211 = C211-C212 = C212-C213 = C213-C214 = C214-C215
 1.53 with sigma of 0.001
 C210-C212 = C211-C213 = C212-C214 = C213-C215
 2.35 with sigma of 0.001
 C310-C311 = C311-C312 = C312-C313 = C313-C314 = C314-C315
 1.53 with sigma of 0.001
 C310-C312 = C311-C313 = C312-C314 = C313-C315
 2.35 with sigma of 0.001
3. Rigid bond restraints
 All non-hydrogen atoms
 with sigma for 1-2 distances of 0.001 and sigma for 1-3 distances of 0.001
4. Others
 Fixed Sof: C200(0.5) H20A(0.5) H20B(0.5) H20C(0.5) C201(0.5) H20D(0.5)
 H20E(0.5) C202(0.5) H20F(0.5) H20G(0.5) C203(0.5) H20H(0.5) H20I(0.5)
 C204(0.5) H20J(0.5) H20K(0.5) C205(0.5) H20L(0.5) H20M(0.5) H20N(0.5)
 C300(0.5) H30A(0.5) H30B(0.5) H30C(0.5) C301(0.5) H30D(0.5) H30E(0.5)
 C302(0.5) H30F(0.5) H30G(0.5) C303(0.5) H30H(0.5) H30I(0.5) C304(0.5)
 H30J(0.5) H30K(0.5) C305(0.5) H30L(0.5) H30M(0.5) H30N(0.5) C210(0.5)
 H21A(0.5) H21B(0.5) H21C(0.5) C211(0.5) H21D(0.5) H21E(0.5) C212(0.5)
 H21F(0.5) H21G(0.5) C213(0.5) H21H(0.5) H21I(0.5) C214(0.5) H21J(0.5)
 H21K(0.5) C215(0.5) H21L(0.5) H21M(0.5) H21N(0.5) C310(0.5) H31A(0.5)
 H31B(0.5) H31C(0.5) C311(0.5) H31D(0.5) H31E(0.5) C312(0.5) H31F(0.5)
 H31G(0.5) C313(0.5) H31H(0.5) H31I(0.5) C314(0.5) H31J(0.5) H31K(0.5)
 C315(0.5) H31L(0.5) H31M(0.5) H31N(0.5)
 Fixed Uiso: C200(0.15) C201(0.15) C202(0.15) C203(0.15) C204(0.15) C205(0.15)
 C300(0.15) C301(0.15) C302(0.15) C303(0.15) C304(0.15) C305(0.15) C210(0.15)
 C211(0.15) C212(0.15) C213(0.15) C214(0.15) C215(0.15) C310(0.15) C311(0.15)
 C312(0.15) C313(0.15) C314(0.15) C315(0.15)
5.a Secondary CH2 refined with riding coordinates:
 C201(H20D,H20E), C202(H20F,H20G), C203(H20H,H20I), C204(H20J,H20K), C301(H30D,
 H30E), C302(H30F,H30G), C303(H30H,H30I), C304(H30J,H30K), C211(H21D,H21E),
 C212(H21F,H21G), C213(H21H,H21I), C214(H21J,H21K), C311(H31D,H31E), C312(H31F,
 H31G), C313(H31H,H31I), C314(H31J,H31K)
5.b Me refined with riding coordinates:
 C210(H21A,H21B,H21C), C215(H21L,H21M,H21N), C310(H31A,H31B,H31C), C315(H31L,
 H31M,H31N)
5.c Aromatic/amide H refined with riding coordinates:
 C1(H1), C2(H2), C4(H4), C5(H5), C10(H10), C11(H11), C12(H12), C13(H13),
 C14(H14), C16(H16), C17(H17), C18(H18), C19(H19), C20(H20), C22(H22), C23(H23),
  C24(H24), C25(H25), C26(H26), C27(H27), C28(H28), C30(H30), C31(H31),
 C36(H36), C37(H37), C38(H38), C39(H39), C40(H40), C42(H42), C43(H43), C44(H44),
  C45(H45), C46(H46), C48(H48), C49(H49), C50(H50), C51(H51), C52(H52),
 C53(H53), C54(H54), C56(H56), C57(H57), C62(H62), C63(H63), C64(H64), C65(H65),
  C66(H66), C68(H68), C69(H69), C70(H70), C71(H71), C72(H72), C74(H74),
 C75(H75), C76(H76), C77(H77), C78(H78), C79(H79), C80(H80), C82(H82), C83(H83),
  C88(H88), C89(H89), C90(H90), C91(H91), C92(H92), C94(H94), C95(H95),
 C96(H96), C97(H97), C98(H98), C100(H100), C101(H101), C102(H102), C103(H103),
 C104(H104)
5.d Idealised Me refined as rotating group:
 C200(H20A,H20B,H20C), C205(H20L,H20M,H20N), C300(H30A,H30B,H30C), C305(H30L,
 H30M,H30N)
;
_shelx_shelxl_version_number 2014/7
_olex2_submission_special_instructions 'No special instructions were received'

loop_
_space_group_symop_operation_xyz
'x, y, z'
'-x, -y, -z'

loop_
_atom_site_label
_atom_site_type_symbol
_atom_site_fract_x
_atom_site_fract_y
_atom_site_fract_z
_atom_site_U_iso_or_equiv
_atom_site_adp_type
_atom_site_occupancy
_atom_site_site_symmetry_order
_atom_site_calc_flag
_atom_site_refinement_flags_posn
_atom_site_refinement_flags_adp
_atom_site_refinement_flags_occupancy
_atom_site_disorder_assembly
_atom_site_disorder_group
Pd1 Pd 0.30920(11) 0.83913(3) 0.70664(3) 0.0503(3) Uani 1 1 d . U . . .
N1 N 0.2254(10) 0.7706(3) 0.7388(3) 0.0495(17) Uani 1 1 d . U . . .
N2 N 0.4044(10) 0.9081(3) 0.6757(3) 0.0475(16) Uani 1 1 d . U . . .
N3 N 0.4145(9) 0.9004(3) 0.7786(3) 0.0429(17) Uani 1 1 d . U . . .
N4 N 0.2025(9) 0.7810(3) 0.6342(3) 0.0383(17) Uani 1 1 d . U . . .
C1 C 0.2957(12) 0.7194(4) 0.7403(3) 0.058(2) Uani 1 1 d . U . . .
H1 H 0.3871 0.7175 0.7265 0.069 Uiso 1 1 calc R . . . .
C2 C 0.2328(13) 0.6688(4) 0.7624(3) 0.058(2) Uani 1 1 d . U . . .
H2 H 0.2853 0.6345 0.7640 0.069 Uiso 1 1 calc R . . . .
C3 C 0.1011(13) 0.6681(4) 0.7812(4) 0.055(2) Uani 1 1 d . U . . .
C4 C 0.0359(12) 0.7199(4) 0.7787(3) 0.057(2) Uani 1 1 d . U . . .
H4 H -0.0538 0.7230 0.7934 0.068 Uiso 1 1 calc R . . . .
C5 C 0.0905(12) 0.7676(4) 0.7565(3) 0.053(2) Uani 1 1 d . U . . .
H5 H 0.0333 0.7998 0.7533 0.064 Uiso 1 1 calc R . . . .
C6 C 0.0445(13) 0.6203(5) 0.8053(4) 0.061(3) Uani 1 1 d . U . . .
C7 C -0.0031(14) 0.5801(5) 0.8253(4) 0.080(3) Uani 1 1 d . U . . .
C8 C -0.0810(14) 0.5288(5) 0.8521(4) 0.073(2) Uani 1 1 d . U . . .
C9 C -0.1184(14) 0.4602(5) 0.8104(4) 0.068(3) Uani 1 1 d . U . . .
C10 C -0.0443(17) 0.4464(5) 0.7687(5) 0.134(5) Uani 1 1 d . U . . .
H10 H 0.0287 0.4803 0.7627 0.161 Uiso 1 1 calc R . . . .
C11 C -0.080(2) 0.3793(6) 0.7344(6) 0.192(8) Uani 1 1 d . U . . .
H11 H -0.0297 0.3694 0.7047 0.231 Uiso 1 1 calc R . . . .
C12 C -0.180(2) 0.3285(6) 0.7405(6) 0.149(7) Uani 1 1 d . U . . .
H12 H -0.2003 0.2837 0.7168 0.178 Uiso 1 1 calc R . . . .
C13 C -0.247(2) 0.3454(7) 0.7814(6) 0.178(7) Uani 1 1 d . U . . .
H13 H -0.3168 0.3103 0.7874 0.213 Uiso 1 1 calc R . . . .
C14 C -0.2269(15) 0.4107(5) 0.8179(5) 0.124(5) Uani 1 1 d . U . . .
H14 H -0.2843 0.4200 0.8458 0.149 Uiso 1 1 calc R . . . .
C15 C 0.0396(14) 0.5384(5) 0.9017(4) 0.070(3) Uani 1 1 d . U . . .
C16 C 0.0811(15) 0.4832(5) 0.9080(5) 0.110(5) Uani 1 1 d . U . . .
H16 H 0.0413 0.4402 0.8824 0.132 Uiso 1 1 calc R . . . .
C17 C 0.1847(16) 0.4903(6) 0.9534(5) 0.128(5) Uani 1 1 d . U . . .
H17 H 0.2156 0.4520 0.9587 0.153 Uiso 1 1 calc R . . . .
C18 C 0.2433(14) 0.5560(6) 0.9916(4) 0.100(4) Uani 1 1 d . U . . .
H18 H 0.3167 0.5621 1.0216 0.120 Uiso 1 1 calc R . . . .
C19 C 0.1907(16) 0.6099(6) 0.9838(5) 0.122(5) Uani 1 1 d . U . . .
H19 H 0.2215 0.6533 1.0096 0.146 Uiso 1 1 calc R . . . .
C20 C 0.0949(14) 0.5997(5) 0.9389(4) 0.083(4) Uani 1 1 d . U . . .
H20 H 0.0640 0.6377 0.9328 0.100 Uiso 1 1 calc R . . . .
C21 C -0.2299(16) 0.5509(5) 0.8653(5) 0.079(3) Uani 1 1 d . U . . .
C22 C -0.2687(14) 0.5438(5) 0.9128(5) 0.095(3) Uani 1 1 d . U . . .
H22 H -0.2028 0.5299 0.9354 0.114 Uiso 1 1 calc R . . . .
C23 C -0.4040(16) 0.5571(6) 0.9270(6) 0.115(4) Uani 1 1 d . U . . .
H23 H -0.4335 0.5518 0.9590 0.138 Uiso 1 1 calc R . . . .
C24 C -0.4976(18) 0.5789(6) 0.8921(6) 0.116(4) Uani 1 1 d . U . . .
H24 H -0.5939 0.5863 0.8990 0.139 Uiso 1 1 calc R . . . .
C25 C -0.4433(17) 0.5888(6) 0.8484(6) 0.114(4) Uani 1 1 d . U . . .
H25 H -0.5014 0.6053 0.8255 0.137 Uiso 1 1 calc R . . . .
C26 C -0.3069(16) 0.5754(5) 0.8367(5) 0.093(3) Uani 1 1 d . U . . .
H26 H -0.2705 0.5847 0.8069 0.111 Uiso 1 1 calc R . . . .
C27 C 0.3390(13) 0.9579(4) 0.6685(4) 0.066(2) Uani 1 1 d . U . . .
H27 H 0.2455 0.9617 0.6802 0.079 Uiso 1 1 calc R . . . .
C28 C 0.4028(13) 1.0024(5) 0.6449(4) 0.069(3) Uani 1 1 d . U . . .
H28 H 0.3504 1.0346 0.6380 0.083 Uiso 1 1 calc R . . . .
C29 C 0.5459(14) 1.0012(5) 0.6307(4) 0.064(3) Uani 1 1 d . U . . .
C30 C 0.6117(13) 0.9548(4) 0.6397(3) 0.060(2) Uani 1 1 d . U . . .
H30 H 0.7071 0.9518 0.6294 0.071 Uiso 1 1 calc R . . . .
C31 C 0.5452(13) 0.9097(4) 0.6643(4) 0.066(3) Uani 1 1 d . U . . .
H31 H 0.6002 0.8794 0.6731 0.079 Uiso 1 1 calc R . . . .
C32 C 0.6093(13) 1.0473(5) 0.6052(4) 0.063(3) Uani 1 1 d . U . . .
C33 C 0.6679(13) 1.0822(5) 0.5842(4) 0.068(3) Uani 1 1 d . U . . .
C34 C 0.7484(14) 1.1270(4) 0.5522(4) 0.0665(19) Uani 1 1 d . U . . .
C35 C 0.8798(14) 1.1793(4) 0.5919(4) 0.073(3) Uani 1 1 d . U . . .
C36 C 0.9256(13) 1.2431(4) 0.5886(4) 0.079(3) Uani 1 1 d . U . . .
H36 H 0.8725 1.2575 0.5629 0.094 Uiso 1 1 calc R . . . .
C37 C 1.0508(15) 1.2861(5) 0.6235(4) 0.099(4) Uani 1 1 d . U . . .
H37 H 1.0732 1.3320 0.6243 0.119 Uiso 1 1 calc R . . . .
C38 C 1.1538(15) 1.2648(5) 0.6604(5) 0.109(5) Uani 1 1 d . U . . .
H38 H 1.2499 1.2914 0.6788 0.130 Uiso 1 1 calc R . . . .
C39 C 1.0944(14) 1.2040(5) 0.6642(4) 0.102(4) Uani 1 1 d . U . . .
H39 H 1.1423 1.1891 0.6907 0.122 Uiso 1 1 calc R . . . .
C40 C 0.9597(13) 1.1605(4) 0.6292(3) 0.072(3) Uani 1 1 d . U . . .
H40 H 0.9253 1.1170 0.6324 0.086 Uiso 1 1 calc R . . . .
C41 C 0.6215(14) 1.1603(4) 0.5387(4) 0.070(3) Uani 1 1 d . U . . .
C42 C 0.5683(13) 1.1581(4) 0.4860(4) 0.069(3) Uani 1 1 d . U . . .
H42 H 0.6173 1.1379 0.4579 0.083 Uiso 1 1 calc R . . . .
C43 C 0.4418(17) 1.1861(6) 0.4746(5) 0.113(5) Uani 1 1 d . U . . .
H43 H 0.4027 1.1806 0.4388 0.136 Uiso 1 1 calc R . . . .
C44 C 0.3801(15) 1.2187(5) 0.5125(5) 0.096(4) Uani 1 1 d . U . . .
H44 H 0.3019 1.2395 0.5035 0.115 Uiso 1 1 calc R . . . .
C45 C 0.4205(16) 1.2247(6) 0.5635(5) 0.109(4) Uani 1 1 d . U . . .
H45 H 0.3687 1.2464 0.5901 0.131 Uiso 1 1 calc R . . . .
C46 C 0.5511(15) 1.1957(5) 0.5769(4) 0.092(4) Uani 1 1 d . U . . .
H46 H 0.5868 1.2021 0.6132 0.110 Uiso 1 1 calc R . . . .
C47 C 0.8012(13) 1.0875(4) 0.5087(4) 0.066(2) Uani 1 1 d . U . . .
C48 C 0.9051(13) 1.1219(5) 0.4826(4) 0.075(3) Uani 1 1 d . U . . .
H48 H 0.9313 1.1698 0.4943 0.090 Uiso 1 1 calc R . . . .
C49 C 0.9672(14) 1.0870(5) 0.4410(4) 0.097(4) Uani 1 1 d . U . . .
H49 H 1.0314 1.1105 0.4233 0.116 Uiso 1 1 calc R . . . .
C50 C 0.9318(18) 1.0124(6) 0.4246(4) 0.130(6) Uani 1 1 d . U . . .
H50 H 0.9734 0.9873 0.3963 0.155 Uiso 1 1 calc R . . . .
C51 C 0.8393(14) 0.9806(5) 0.4506(4) 0.082(4) Uani 1 1 d . U . . .
H51 H 0.8179 0.9328 0.4413 0.099 Uiso 1 1 calc R . . . .
C52 C 0.7788(15) 1.0162(4) 0.4890(3) 0.087(4) Uani 1 1 d . U . . .
H52 H 0.7127 0.9911 0.5052 0.105 Uiso 1 1 calc R . . . .
C53 C 0.5587(12) 0.9039(4) 0.7956(4) 0.062(3) Uani 1 1 d . U . . .
H53 H 0.6076 0.8729 0.7743 0.074 Uiso 1 1 calc R . . . .
C54 C 0.6449(12) 0.9513(4) 0.8440(3) 0.062(3) Uani 1 1 d . U . . .
H54 H 0.7504 0.9564 0.8536 0.075 Uiso 1 1 calc R . . . .
C55 C 0.5613(12) 0.9885(4) 0.8751(4) 0.049(3) Uani 1 1 d . U . . .
C56 C 0.4151(12) 0.9874(4) 0.8578(4) 0.067(3) Uani 1 1 d . U . . .
H56 H 0.3631 1.0182 0.8778 0.080 Uiso 1 1 calc R . . . .
C57 C 0.3460(12) 0.9399(4) 0.8103(3) 0.070(3) Uani 1 1 d . U . . .
H57 H 0.2412 0.9355 0.7997 0.084 Uiso 1 1 calc R . . . .
C58 C 0.6382(12) 1.0368(4) 0.9263(4) 0.082(4) Uani 1 1 d . U . . .
C59 C 0.7025(12) 1.0727(4) 0.9674(4) 0.068(3) Uani 1 1 d . U . . .
C60 C 0.7942(12) 1.1208(4) 1.0208(3) 0.0568(18) Uani 1 1 d . U . . .
C61 C 0.8586(12) 1.0835(4) 1.0511(3) 0.066(3) Uani 1 1 d . U . . .
C62 C 0.8510(13) 1.0154(4) 1.0356(4) 0.089(4) Uani 1 1 d . U . . .
H62 H 0.8028 0.9910 1.0001 0.107 Uiso 1 1 calc R . . . .
C63 C 0.9035(13) 0.9783(5) 1.0645(4) 0.077(4) Uani 1 1 d . U . . .
H63 H 0.8949 0.9312 1.0494 0.093 Uiso 1 1 calc R . . . .
C64 C 0.9737(12) 1.0139(5) 1.1195(4) 0.080(4) Uani 1 1 d . U . . .
H64 H 1.0137 0.9910 1.1417 0.096 Uiso 1 1 calc R . . . .
C65 C 0.9793(12) 1.0789(5) 1.1370(4) 0.068(3) Uani 1 1 d . U . . .
H65 H 1.0247 1.1025 1.1729 0.082 Uiso 1 1 calc R . . . .
C66 C 0.9229(12) 1.1160(4) 1.1065(3) 0.071(4) Uani 1 1 d . U . . .
H66 H 0.9271 1.1626 1.1223 0.085 Uiso 1 1 calc R . . . .
C67 C 0.6715(13) 1.1580(5) 1.0464(4) 0.071(3) Uani 1 1 d . U . . .
C68 C 0.5363(13) 1.1209(5) 1.0458(4) 0.090(4) Uani 1 1 d . U . . .
H68 H 0.5081 1.0743 1.0259 0.108 Uiso 1 1 calc R . . . .
C69 C 0.4357(15) 1.1533(5) 1.0758(4) 0.107(4) Uani 1 1 d . U . . .
H69 H 0.3374 1.1281 1.0745 0.128 Uiso 1 1 calc R . . . .
C70 C 0.4756(15) 1.2183(6) 1.1059(5) 0.118(5) Uani 1 1 d . U . . .
H70 H 0.4061 1.2398 1.1246 0.142 Uiso 1 1 calc R . . . .
C71 C 0.6184(16) 1.2523(6) 1.1088(5) 0.121(5) Uani 1 1 d . U . . .
H71 H 0.6517 1.2966 1.1332 0.146 Uiso 1 1 calc R . . . .
C72 C 0.7140(15) 1.2265(4) 1.0791(4) 0.096(4) Uani 1 1 d . U . . .
H72 H 0.8096 1.2534 1.0797 0.115 Uiso 1 1 calc R . . . .
C73 C 0.9117(15) 1.1722(5) 1.0063(4) 0.082(3) Uani 1 1 d . U . . .
C74 C 0.8718(15) 1.2017(5) 0.9699(4) 0.096(4) Uani 1 1 d . U . . .
H74 H 0.7728 1.1847 0.9500 0.115 Uiso 1 1 calc R . . . .
C75 C 0.9617(16) 1.2546(6) 0.9589(5) 0.115(4) Uani 1 1 d . U . . .
H75 H 0.9248 1.2777 0.9363 0.137 Uiso 1 1 calc R . . . .
C76 C 1.1272(18) 1.2722(7) 0.9866(6) 0.143(6) Uani 1 1 d . U . . .
H76 H 1.2003 1.3035 0.9778 0.172 Uiso 1 1 calc R . . . .
C77 C 1.1667(16) 1.2447(5) 1.0215(5) 0.107(4) Uani 1 1 d . U . . .
H77 H 1.2686 1.2552 1.0385 0.128 Uiso 1 1 calc R . . . .
C78 C 1.0486(14) 1.1954(5) 1.0352(5) 0.108(4) Uani 1 1 d . U . . .
H78 H 1.0728 1.1808 1.0649 0.129 Uiso 1 1 calc R . . . .
C79 C 0.0531(11) 0.7740(4) 0.6232(3) 0.044(2) Uani 1 1 d . U . . .
H79 H 0.0024 0.7999 0.6480 0.052 Uiso 1 1 calc R . . . .
C80 C -0.0285(11) 0.7286(4) 0.5750(3) 0.050(2) Uani 1 1 d . U . . .
H80 H -0.1341 0.7249 0.5672 0.060 Uiso 1 1 calc R . . . .
C81 C 0.0406(12) 0.6890(4) 0.5384(3) 0.046(3) Uani 1 1 d . U . . .
C82 C 0.1909(11) 0.6973(4) 0.5506(3) 0.049(2) Uani 1 1 d . U . . .
H82 H 0.2438 0.6729 0.5258 0.058 Uiso 1 1 calc R . . . .
C83 C 0.2712(10) 0.7425(3) 0.6004(3) 0.036(2) Uani 1 1 d . U . . .
H83 H 0.3758 0.7451 0.6096 0.043 Uiso 1 1 calc R . . . .
C84 C -0.0501(11) 0.6367(4) 0.4933(3) 0.053(3) Uani 1 1 d . U . . .
C85 C -0.1101(11) 0.5885(4) 0.4551(3) 0.054(2) Uani 1 1 d . U . . .
C86 C -0.1905(12) 0.5253(4) 0.4120(3) 0.0551(16) Uani 1 1 d . U . . .
C87 C -0.2867(12) 0.5442(4) 0.3712(4) 0.058(2) Uani 1 1 d . U . . .
C88 C -0.3757(12) 0.5884(4) 0.3862(4) 0.062(3) Uani 1 1 d . U . . .
H88 H -0.3733 0.6092 0.4231 0.075 Uiso 1 1 calc R . . . .
C89 C -0.4722(13) 0.6048(5) 0.3490(4) 0.080(3) Uani 1 1 d . U . . .
H89 H -0.5401 0.6327 0.3607 0.096 Uiso 1 1 calc R . . . .
C90 C -0.4661(14) 0.5782(5) 0.2927(4) 0.089(4) Uani 1 1 d . U . . .
H90 H -0.5284 0.5899 0.2675 0.107 Uiso 1 1 calc R . . . .
C91 C -0.3707(17) 0.5361(5) 0.2756(4) 0.112(5) Uani 1 1 d . U . . .
H91 H -0.3648 0.5185 0.2390 0.134 Uiso 1 1 calc R . . . .
C92 C -0.2832(13) 0.5208(4) 0.3147(4) 0.070(3) Uani 1 1 d . U . . .
H92 H -0.2155 0.4927 0.3034 0.084 Uiso 1 1 calc R . . . .
C93 C -0.2932(12) 0.4797(4) 0.4338(3) 0.053(2) Uani 1 1 d . U . . .
C94 C -0.2710(11) 0.4841(4) 0.4867(3) 0.046(2) Uani 1 1 d . U . . .
H94 H -0.1858 0.5147 0.5102 0.056 Uiso 1 1 calc R . . . .
C95 C -0.3725(12) 0.4440(4) 0.5054(4) 0.067(3) Uani 1 1 d . U . . .
H95 H -0.3584 0.4494 0.5424 0.080 Uiso 1 1 calc R . . . .
C96 C -0.4942(11) 0.3963(4) 0.4727(4) 0.046(2) Uani 1 1 d . U . . .
H96 H -0.5620 0.3688 0.4867 0.056 Uiso 1 1 calc R . . . .
C97 C -0.5149(13) 0.3895(4) 0.4187(4) 0.064(3) Uani 1 1 d . U . . .
H97 H -0.5929 0.3548 0.3948 0.077 Uiso 1 1 calc R . . . .
C98 C -0.4262(11) 0.4313(4) 0.4011(3) 0.053(3) Uani 1 1 d . U . . .
H98 H -0.4502 0.4298 0.3651 0.064 Uiso 1 1 calc R . . . .
C99 C -0.0645(12) 0.4931(4) 0.3893(3) 0.050(2) Uani 1 1 d . U . . .
C100 C -0.0652(11) 0.4264(4) 0.3812(4) 0.055(3) Uani 1 1 d . U . . .
H100 H -0.1401 0.3984 0.3923 0.066 Uiso 1 1 calc R . . . .
C101 C 0.0466(13) 0.4010(5) 0.3564(4) 0.072(3) Uani 1 1 d . U . . .
H101 H 0.0342 0.3535 0.3482 0.086 Uiso 1 1 calc R . . . .
C102 C 0.1713(14) 0.4320(5) 0.3418(4) 0.087(4) Uani 1 1 d . U . . .
H102 H 0.2491 0.4116 0.3282 0.104 Uiso 1 1 calc R . . . .
C103 C 0.1635(15) 0.5027(5) 0.3509(4) 0.106(4) Uani 1 1 d . U . . .
H103 H 0.2426 0.5315 0.3423 0.127 Uiso 1 1 calc R . . . .
C104 C 0.0430(14) 0.5309(4) 0.3719(4) 0.074(3) Uani 1 1 d . U . . .
H104 H 0.0385 0.5759 0.3735 0.089 Uiso 1 1 calc R . . . .
B1 B 0.048(2) 0.0666(7) 0.2870(7) 0.079(3) Uani 1 1 d . U . . .
F1 F 0.0000(9) 0.0100(3) 0.3017(3) 0.141(3) Uani 1 1 d . U . . .
F2 F 0.1421(8) 0.1159(3) 0.3358(2) 0.112(2) Uani 1 1 d . U . . .
F3 F -0.0506(8) 0.0952(3) 0.2729(2) 0.0825(18) Uani 1 1 d . U . . .
F4 F 0.1483(8) 0.0526(3) 0.2528(2) 0.0929(18) Uani 1 1 d . U . . .
B2 B 0.3178(17) 0.2590(6) 0.2898(5) 0.060(2) Uani 1 1 d . U . . .
F5 F 0.2438(7) 0.2122(2) 0.2398(2) 0.0834(18) Uani 1 1 d . U . . .
F6 F 0.4236(6) 0.2304(2) 0.30990(19) 0.0630(15) Uani 1 1 d . U . . .
F7 F 0.2061(7) 0.2695(2) 0.3217(2) 0.0779(17) Uani 1 1 d . U . . .
F8 F 0.3809(7) 0.3174(2) 0.2814(2) 0.0815(18) Uani 1 1 d . U . . .
C200 C 0.5829(17) 0.0824(9) 0.7783(6) 0.150 Uiso 0.5 1 d D U P A 1
H20A H 0.4953 0.0548 0.7860 0.225 Uiso 0.5 1 calc GR . P A 1
H20B H 0.6475 0.0534 0.7614 0.225 Uiso 0.5 1 calc GR . P A 1
H20C H 0.5487 0.1062 0.7543 0.225 Uiso 0.5 1 calc GR . P A 1
C201 C 0.6723(15) 0.1339(9) 0.8301(6) 0.150 Uiso 0.5 1 d D U P A 1
H20D H 0.6373 0.1242 0.8616 0.180 Uiso 0.5 1 calc R . P A 1
H20E H 0.6668 0.1806 0.8317 0.180 Uiso 0.5 1 calc R . P A 1
C202 C 0.8309(14) 0.1220(8) 0.8253(5) 0.150 Uiso 0.5 1 d D U P A 1
H20F H 0.8920 0.1306 0.8605 0.180 Uiso 0.5 1 calc R . P A 1
H20G H 0.8281 0.0757 0.8025 0.180 Uiso 0.5 1 calc R . P A 1
C203 C 0.8896(16) 0.1748(7) 0.7990(4) 0.150 Uiso 0.5 1 d D U P A 1
H20H H 1.0011 0.1883 0.8062 0.180 Uiso 0.5 1 calc R . P A 1
H20I H 0.8472 0.2153 0.8106 0.180 Uiso 0.5 1 calc R . P A 1
C204 C 0.830(3) 0.1349(7) 0.7405(4) 0.150 Uiso 0.5 1 d D U P A 1
H20J H 0.7588 0.0919 0.7364 0.180 Uiso 0.5 1 calc R . P A 1
H20K H 0.9128 0.1257 0.7204 0.180 Uiso 0.5 1 calc R . P A 1
C205 C 0.750(2) 0.1847(8) 0.7235(6) 0.150 Uiso 0.5 1 d D U P A 1
H20L H 0.6950 0.2048 0.7513 0.225 Uiso 0.5 1 calc GR . P A 1
H20M H 0.6787 0.1608 0.6904 0.225 Uiso 0.5 1 calc GR . P A 1
H20N H 0.8246 0.2203 0.7177 0.225 Uiso 0.5 1 calc GR . P A 1
C300 C 0.9973(16) 0.1178(11) 0.7741(6) 0.150 Uiso 0.5 1 d D U P B 2
H30A H 0.9772 0.0709 0.7512 0.225 Uiso 0.5 1 calc GR . P B 2
H30B H 1.0945 0.1423 0.7698 0.225 Uiso 0.5 1 calc GR . P B 2
H30C H 0.9172 0.1391 0.7642 0.225 Uiso 0.5 1 calc GR . P B 2
C301 C 1.0022(14) 0.1196(11) 0.8321(5) 0.150 Uiso 0.5 1 d D U P B 2
H30D H 1.0250 0.0779 0.8375 0.180 Uiso 0.5 1 calc R . P B 2
H30E H 1.0766 0.1593 0.8565 0.180 Uiso 0.5 1 calc R . P B 2
C302 C 0.8403(14) 0.1246(13) 0.8390(4) 0.150 Uiso 0.5 1 d D U P B 2
H30F H 0.8363 0.1695 0.8627 0.180 Uiso 0.5 1 calc R . P B 2
H30G H 0.7904 0.0890 0.8527 0.180 Uiso 0.5 1 calc R . P B 2
C303 C 0.7709(12) 0.1139(10) 0.7815(5) 0.150 Uiso 0.5 1 d D U P B 2
H30H H 0.7762 0.1573 0.7740 0.180 Uiso 0.5 1 calc R . P B 2
H30I H 0.8198 0.0845 0.7558 0.180 Uiso 0.5 1 calc R . P B 2
C304 C 0.6084(13) 0.0793(7) 0.7811(8) 0.150 Uiso 0.5 1 d D U P B 2
H30J H 0.5726 0.0376 0.7505 0.180 Uiso 0.5 1 calc R . P B 2
H30K H 0.5970 0.0686 0.8145 0.180 Uiso 0.5 1 calc R . P B 2
C305 C 0.5268(14) 0.1346(9) 0.7758(9) 0.150 Uiso 0.5 1 d D U P B 2
H30L H 0.5388 0.1685 0.8107 0.225 Uiso 0.5 1 calc GR . P B 2
H30M H 0.4193 0.1146 0.7625 0.225 Uiso 0.5 1 calc GR . P B 2
H30N H 0.5699 0.1559 0.7510 0.225 Uiso 0.5 1 calc GR . P B 2
C210 C 0.281(2) 0.3623(10) 0.8237(6) 0.150 Uiso 0.5 1 d D U P C 1
H21A H 0.1874 0.3749 0.8134 0.225 Uiso 0.5 1 calc R . P C 1
H21B H 0.3675 0.3963 0.8222 0.225 Uiso 0.5 1 calc R . P C 1
H21C H 0.2839 0.3183 0.7992 0.225 Uiso 0.5 1 calc R . P C 1
C211 C 0.2894(18) 0.3581(8) 0.8803(6) 0.150 Uiso 0.5 1 d D U P C 1
H21D H 0.2053 0.3233 0.8831 0.180 Uiso 0.5 1 calc R . P C 1
H21E H 0.2897 0.4021 0.9063 0.180 Uiso 0.5 1 calc R . P C 1
C212 C 0.4410(14) 0.3383(6) 0.8874(6) 0.150 Uiso 0.5 1 d D U P C 1
H21F H 0.4955 0.3401 0.8575 0.180 Uiso 0.5 1 calc R . P C 1
H21G H 0.5060 0.3672 0.9213 0.180 Uiso 0.5 1 calc R . P C 1
C213 C 0.3878(19) 0.2658(5) 0.8879(6) 0.150 Uiso 0.5 1 d D U P C 1
H21H H 0.2806 0.2560 0.8922 0.180 Uiso 0.5 1 calc R . P C 1
H21I H 0.4026 0.2325 0.8553 0.180 Uiso 0.5 1 calc R . P C 1
C214 C 0.493(2) 0.2670(6) 0.9369(6) 0.150 Uiso 0.5 1 d D U P C 1
H21J H 0.4756 0.2990 0.9697 0.180 Uiso 0.5 1 calc R . P C 1
H21K H 0.6004 0.2784 0.9332 0.180 Uiso 0.5 1 calc R . P C 1
C215 C 0.444(3) 0.1937(6) 0.9361(7) 0.150 Uiso 0.5 1 d D U P C 1
H21L H 0.5037 0.1869 0.9662 0.225 Uiso 0.5 1 calc R . P C 1
H21M H 0.3370 0.1839 0.9390 0.225 Uiso 0.5 1 calc R . P C 1
H21N H 0.4605 0.1635 0.9028 0.225 Uiso 0.5 1 calc R . P C 1
C310 C 0.358(2) 0.3792(5) 0.8457(10) 0.150 Uiso 0.5 1 d D U P D 2
H31A H 0.2981 0.4116 0.8410 0.225 Uiso 0.5 1 calc R . P D 2
H31B H 0.4024 0.3913 0.8832 0.225 Uiso 0.5 1 calc R . P D 2
H31C H 0.4386 0.3801 0.8242 0.225 Uiso 0.5 1 calc R . P D 2
C311 C 0.2565(17) 0.3083(6) 0.8279(9) 0.150 Uiso 0.5 1 d D U P D 2
H31D H 0.1751 0.3052 0.8495 0.180 Uiso 0.5 1 calc R . P D 2
H31E H 0.2117 0.2939 0.7899 0.180 Uiso 0.5 1 calc R . P D 2
C312 C 0.3711(14) 0.2675(5) 0.8385(8) 0.150 Uiso 0.5 1 d D U P D 2
H31F H 0.4286 0.2868 0.8752 0.180 Uiso 0.5 1 calc R . P D 2
H31G H 0.4422 0.2640 0.8128 0.180 Uiso 0.5 1 calc R . P D 2
C313 C 0.2656(19) 0.1993(5) 0.8305(5) 0.150 Uiso 0.5 1 d D U P D 2
H31H H 0.1637 0.2044 0.8377 0.180 Uiso 0.5 1 calc R . P D 2
H31I H 0.2575 0.1681 0.7942 0.180 Uiso 0.5 1 calc R . P D 2
C314 C 0.3486(16) 0.1759(7) 0.8723(6) 0.150 Uiso 0.5 1 d D U P D 2
H31J H 0.4254 0.2134 0.8980 0.180 Uiso 0.5 1 calc R . P D 2
H31K H 0.3968 0.1387 0.8559 0.180 Uiso 0.5 1 calc R . P D 2
C315 C 0.217(2) 0.1518(10) 0.8984(6) 0.150 Uiso 0.5 1 d D U P D 2
H31L H 0.2544 0.1349 0.9267 0.225 Uiso 0.5 1 calc R . P D 2
H31M H 0.1703 0.1895 0.9134 0.225 Uiso 0.5 1 calc R . P D 2
H31N H 0.1421 0.1155 0.8716 0.225 Uiso 0.5 1 calc R . P D 2

loop_
_atom_site_aniso_label
_atom_site_aniso_U_11
_atom_site_aniso_U_22
_atom_site_aniso_U_33
_atom_site_aniso_U_23
_atom_site_aniso_U_13
_atom_site_aniso_U_12
Pd1 0.0478(6) 0.0400(4) 0.0582(5) 0.0084(3) 0.0059(4) 0.0101(4)
N1 0.059(5) 0.044(3) 0.044(3) 0.008(3) 0.008(4) 0.017(3)
N2 0.060(4) 0.031(3) 0.040(3) -0.004(2) 0.004(4) 0.008(2)
N3 0.037(4) 0.045(3) 0.0504(19) 0.0129(18) 0.008(2) 0.021(3)
N4 0.028(3) 0.039(3) 0.0503(19) 0.0144(18) 0.015(2) 0.007(3)
C1 0.046(6) 0.055(5) 0.075(7) 0.025(4) 0.001(5) 0.016(4)
C2 0.076(8) 0.049(5) 0.054(7) 0.015(4) 0.018(6) 0.029(5)
C3 0.062(7) 0.039(5) 0.062(7) 0.011(4) 0.008(5) 0.016(4)
C4 0.058(6) 0.042(5) 0.072(7) 0.018(4) 0.013(5) 0.015(4)
C5 0.070(6) 0.042(5) 0.053(6) 0.011(4) 0.021(5) 0.024(4)
C6 0.058(8) 0.071(6) 0.068(8) 0.037(5) 0.004(5) 0.027(6)
C7 0.068(8) 0.087(5) 0.083(7) 0.047(5) -0.013(5) -0.005(6)
C8 0.089(6) 0.076(4) 0.066(5) 0.031(3) 0.029(3) 0.026(4)
C9 0.093(9) 0.065(4) 0.069(5) 0.038(3) 0.021(4) 0.039(4)
C10 0.159(15) 0.101(7) 0.135(10) 0.003(6) 0.087(9) 0.034(8)
C11 0.38(2) 0.081(7) 0.144(11) 0.028(7) 0.142(13) 0.066(11)
C12 0.26(2) 0.071(7) 0.133(12) 0.038(8) 0.035(10) 0.065(7)
C13 0.189(19) 0.088(6) 0.220(17) 0.004(8) 0.076(12) -0.012(9)
C14 0.087(12) 0.090(6) 0.183(12) 0.017(6) 0.056(8) 0.006(6)
C15 0.098(7) 0.083(5) 0.052(5) 0.026(3) 0.040(4) 0.049(6)
C16 0.088(12) 0.076(5) 0.152(10) 0.012(6) -0.022(7) 0.044(7)
C17 0.126(15) 0.124(7) 0.149(12) 0.071(6) -0.010(8) 0.041(9)
C18 0.066(11) 0.170(9) 0.082(8) 0.043(6) 0.005(7) 0.067(8)
C19 0.100(13) 0.130(7) 0.121(9) 0.023(7) -0.031(7) 0.042(8)
C20 0.140(13) 0.070(5) 0.057(7) 0.040(4) 0.013(5) 0.036(6)
C21 0.092(6) 0.068(7) 0.081(7) 0.020(5) 0.022(5) 0.030(5)
C22 0.045(8) 0.120(9) 0.129(8) 0.062(8) 0.041(6) -0.008(7)
C23 0.060(10) 0.148(11) 0.171(10) 0.089(9) 0.052(7) 0.025(8)
C24 0.086(10) 0.088(9) 0.169(13) 0.044(9) 0.008(7) 0.008(8)
C25 0.086(9) 0.097(9) 0.164(11) 0.058(9) -0.006(8) 0.019(8)
C26 0.107(9) 0.050(7) 0.109(7) 0.012(6) -0.006(7) 0.024(7)
C27 0.072(7) 0.056(6) 0.077(8) 0.027(4) 0.016(6) 0.022(5)
C28 0.066(7) 0.081(6) 0.074(8) 0.044(5) 0.006(6) 0.024(6)
C29 0.072(7) 0.046(6) 0.073(8) 0.017(4) 0.013(6) 0.013(5)
C30 0.062(6) 0.050(6) 0.066(7) 0.019(4) 0.010(5) 0.010(4)
C31 0.077(6) 0.045(5) 0.086(8) 0.022(4) 0.036(6) 0.022(5)
C32 0.069(8) 0.042(6) 0.074(8) 0.016(4) 0.007(5) 0.010(5)
C33 0.085(9) 0.049(6) 0.073(6) 0.024(4) 0.005(5) 0.016(4)
C34 0.099(6) 0.036(4) 0.067(5) 0.018(2) 0.008(3) 0.020(3)
C35 0.105(7) 0.045(4) 0.067(6) 0.021(3) 0.009(5) 0.009(4)
C36 0.094(9) 0.058(5) 0.087(7) 0.034(5) 0.028(6) -0.002(5)
C37 0.115(12) 0.065(5) 0.093(9) -0.002(5) 0.030(6) -0.008(5)
C38 0.080(10) 0.085(7) 0.113(10) -0.030(7) 0.007(7) 0.006(6)
C39 0.068(10) 0.100(7) 0.122(9) 0.006(7) 0.001(6) 0.034(6)
C40 0.090(9) 0.062(5) 0.065(7) 0.019(4) 0.013(5) 0.017(5)
C41 0.101(7) 0.056(6) 0.065(4) 0.025(5) 0.024(4) 0.033(5)
C42 0.086(9) 0.076(7) 0.072(4) 0.047(5) 0.035(5) 0.035(6)
C43 0.136(13) 0.126(10) 0.098(6) 0.035(8) 0.014(7) 0.084(9)
C44 0.092(10) 0.086(8) 0.121(8) 0.032(8) 0.020(8) 0.047(7)
C45 0.092(11) 0.165(11) 0.127(7) 0.089(9) 0.082(8) 0.065(8)
C46 0.126(11) 0.102(8) 0.075(5) 0.038(6) 0.043(6) 0.059(7)
C47 0.090(8) 0.052(4) 0.062(5) 0.021(3) 0.002(4) 0.031(4)
C48 0.059(10) 0.083(6) 0.090(8) 0.029(5) 0.007(5) 0.029(5)
C49 0.106(12) 0.092(6) 0.085(8) 0.016(6) 0.022(6) 0.017(7)
C50 0.239(18) 0.093(6) 0.062(8) 0.021(6) 0.048(8) 0.041(9)
C51 0.095(12) 0.067(5) 0.096(9) 0.022(5) 0.012(6) 0.052(6)
C52 0.157(12) 0.055(4) 0.062(7) 0.020(4) 0.015(6) 0.051(5)
C53 0.039(5) 0.060(6) 0.072(6) -0.012(4) 0.003(3) 0.031(5)
C54 0.037(5) 0.087(7) 0.054(6) 0.000(4) 0.006(3) 0.027(5)
C55 0.035(5) 0.049(6) 0.054(5) 0.001(4) 0.006(4) 0.013(5)
C56 0.037(5) 0.080(7) 0.065(5) -0.011(4) 0.004(4) 0.025(5)
C57 0.022(5) 0.084(7) 0.076(5) -0.018(4) 0.006(4) 0.016(5)
C58 0.040(8) 0.076(7) 0.088(6) -0.032(5) -0.004(4) 0.007(6)
C59 0.040(7) 0.083(6) 0.062(4) -0.015(3) -0.006(4) 0.037(4)
C60 0.060(6) 0.055(4) 0.048(4) -0.001(2) 0.004(3) 0.024(3)
C61 0.081(8) 0.051(3) 0.055(4) -0.004(3) -0.002(5) 0.031(5)
C62 0.120(12) 0.054(4) 0.077(6) -0.007(4) -0.011(7) 0.041(6)
C63 0.072(10) 0.056(5) 0.102(7) 0.016(4) 0.010(7) 0.028(6)
C64 0.079(10) 0.088(5) 0.090(6) 0.029(5) 0.017(7) 0.057(7)
C65 0.065(10) 0.081(5) 0.063(5) 0.018(4) 0.009(6) 0.036(6)
C66 0.073(10) 0.062(5) 0.063(5) -0.007(3) -0.018(6) 0.039(6)
C67 0.058(6) 0.078(5) 0.056(6) -0.017(4) -0.011(5) 0.034(3)
C68 0.052(6) 0.103(7) 0.084(8) -0.023(6) -0.002(6) 0.034(4)
C69 0.087(8) 0.108(7) 0.115(10) -0.004(6) 0.032(7) 0.051(5)
C70 0.086(9) 0.138(9) 0.089(9) -0.042(7) -0.014(8) 0.062(7)
C71 0.099(10) 0.100(8) 0.125(11) -0.041(7) -0.003(9) 0.058(6)
C72 0.113(9) 0.059(5) 0.109(9) -0.004(5) 0.020(7) 0.046(4)
C73 0.084(6) 0.086(7) 0.064(7) 0.016(4) 0.005(4) 0.006(4)
C74 0.105(8) 0.093(8) 0.083(8) 0.032(5) 0.003(7) 0.004(6)
C75 0.119(10) 0.116(9) 0.109(9) 0.051(6) 0.018(8) 0.001(8)
C76 0.107(9) 0.141(12) 0.200(16) 0.101(9) 0.020(10) 0.000(10)
C77 0.091(7) 0.082(9) 0.144(12) 0.041(7) 0.020(8) 0.006(6)
C78 0.078(8) 0.134(10) 0.104(9) 0.052(7) 0.000(7) -0.008(7)
C79 0.029(4) 0.045(5) 0.057(5) 0.009(3) 0.016(3) 0.013(5)
C80 0.033(4) 0.062(6) 0.055(5) 0.013(3) 0.006(3) 0.018(4)
C81 0.040(4) 0.048(5) 0.047(5) 0.009(3) -0.007(4) 0.023(4)
C82 0.039(4) 0.050(5) 0.054(4) 0.006(3) 0.000(4) 0.024(5)
C83 0.026(4) 0.024(4) 0.060(4) 0.010(3) 0.002(3) 0.015(4)
C84 0.055(6) 0.038(5) 0.060(5) 0.012(3) -0.011(4) 0.010(4)
C85 0.042(7) 0.043(4) 0.066(5) 0.005(3) -0.004(4) 0.008(3)
C86 0.052(5) 0.035(4) 0.069(4) 0.007(2) -0.001(3) 0.007(2)
C87 0.063(7) 0.040(5) 0.058(3) -0.002(3) -0.005(4) 0.014(4)
C88 0.047(8) 0.060(6) 0.070(5) 0.006(5) -0.002(5) 0.017(4)
C89 0.048(9) 0.096(7) 0.105(6) 0.045(6) 0.004(6) 0.023(5)
C90 0.078(10) 0.080(8) 0.090(5) 0.027(6) -0.034(7) -0.004(5)
C91 0.175(16) 0.102(9) 0.068(4) 0.033(6) 0.009(7) 0.048(8)
C92 0.106(10) 0.048(5) 0.067(4) 0.028(5) 0.030(6) 0.022(5)
C93 0.052(5) 0.037(4) 0.056(3) -0.005(3) 0.008(3) 0.009(3)
C94 0.024(7) 0.049(5) 0.060(3) 0.003(4) 0.002(4) 0.020(4)
C95 0.041(9) 0.090(8) 0.072(4) 0.017(5) 0.026(4) 0.025(5)
C96 0.030(6) 0.045(5) 0.085(5) 0.032(5) 0.031(5) 0.031(3)
C97 0.068(8) 0.040(5) 0.079(5) 0.016(5) 0.016(5) 0.005(4)
C98 0.042(7) 0.058(6) 0.058(4) 0.022(4) -0.002(4) 0.007(4)
C99 0.050(5) 0.039(3) 0.054(6) 0.011(4) 0.003(4) 0.004(3)
C100 0.039(7) 0.056(4) 0.094(8) 0.049(5) 0.016(5) 0.023(4)
C101 0.060(9) 0.064(5) 0.083(8) 0.005(5) 0.017(6) 0.019(4)
C102 0.068(9) 0.093(6) 0.089(8) -0.002(7) 0.040(7) 0.025(5)
C103 0.095(9) 0.074(5) 0.125(10) -0.003(7) 0.061(7) -0.006(5)
C104 0.099(9) 0.033(4) 0.082(8) 0.006(5) 0.041(6) -0.001(4)
B1 0.073(12) 0.066(8) 0.110(10) 0.034(6) 0.027(4) 0.025(6)
F1 0.123(7) 0.099(4) 0.268(8) 0.110(4) 0.104(6) 0.070(4)
F2 0.094(6) 0.137(4) 0.101(4) 0.012(4) 0.012(4) 0.060(4)
F3 0.104(5) 0.090(4) 0.070(4) 0.027(3) 0.024(3) 0.050(4)
F4 0.080(5) 0.097(4) 0.102(4) 0.020(3) 0.024(4) 0.030(4)
B2 0.058(10) 0.035(5) 0.080(8) -0.001(4) 0.015(3) 0.026(5)
F5 0.062(5) 0.080(3) 0.087(3) -0.010(3) 0.002(3) 0.026(3)
F6 0.056(4) 0.054(3) 0.081(4) 0.015(3) 0.017(3) 0.024(3)
F7 0.049(4) 0.062(3) 0.102(4) -0.011(3) 0.019(3) 0.016(3)
F8 0.082(5) 0.060(3) 0.106(4) 0.030(3) 0.011(3) 0.021(3)

loop_
_atom_type_symbol
_atom_type_description
_atom_type_scat_dispersion_real
_atom_type_scat_dispersion_imag
_atom_type_scat_source
C C 0.0181 0.0091 'International Tables Vol C Tables 4.2.6.8 and 6.1.1.4'
H H 0.0000 0.0000 'International Tables Vol C Tables 4.2.6.8 and 6.1.1.4'
B B 0.0090 0.0039 'International Tables Vol C Tables 4.2.6.8 and 6.1.1.4'
N N 0.0311 0.0180 'International Tables Vol C Tables 4.2.6.8 and 6.1.1.4'
F F 0.0727 0.0534 'International Tables Vol C Tables 4.2.6.8 and 6.1.1.4'
Pd Pd 0.1215 3.9337 'International Tables Vol C Tables 4.2.6.8 and 6.1.1.4'

loop_
_geom_angle_atom_site_label_1
_geom_angle_atom_site_label_2
_geom_angle_atom_site_label_3
_geom_angle
_geom_angle_site_symmetry_1
_geom_angle_site_symmetry_3
_geom_angle_publ_flag
N1 Pd1 N2 177.0(4) . . ?
N1 Pd1 N3 90.0(3) . . ?
N1 Pd1 N4 91.6(3) . . ?
N2 Pd1 N3 88.4(3) . . ?
N2 Pd1 N4 90.0(3) . . ?
N4 Pd1 N3 177.9(3) . . ?
C1 N1 Pd1 120.5(8) . . ?
C5 N1 Pd1 123.1(7) . . ?
C5 N1 C1 116.2(8) . . ?
C27 N2 Pd1 123.1(8) . . ?
C31 N2 Pd1 120.2(7) . . ?
C31 N2 C27 116.6(9) . . ?
C53 N3 Pd1 121.4(6) . . ?
C57 N3 Pd1 121.6(7) . . ?
C57 N3 C53 117.0(8) . . ?
C79 N4 Pd1 118.0(6) . . ?
C83 N4 Pd1 121.7(6) . . ?
C83 N4 C79 119.6(7) . . ?
N1 C1 H1 119.8 . . ?
N1 C1 C2 120.4(10) . . ?
C2 C1 H1 119.8 . . ?
C1 C2 H2 118.9 . . ?
C3 C2 C1 122.2(10) . . ?
C3 C2 H2 118.9 . . ?
C2 C3 C6 121.6(11) . . ?
C4 C3 C2 115.0(11) . . ?
C4 C3 C6 123.2(12) . . ?
C3 C4 H4 117.9 . . ?
C5 C4 C3 124.2(11) . . ?
C5 C4 H4 117.9 . . ?
N1 C5 H5 119.1 . . ?
C4 C5 N1 121.8(9) . . ?
C4 C5 H5 119.1 . . ?
C7 C6 C3 179.8(14) . . ?
C6 C7 C8 174.6(13) . . ?
C9 C8 C7 106.4(8) . . ?
C9 C8 C15 116.1(9) . . ?
C9 C8 C21 109.5(10) . . ?
C15 C8 C7 103.3(9) . . ?
C21 C8 C7 105.2(9) . . ?
C21 C8 C15 115.0(9) . . ?
C10 C9 C8 121.7(11) . . ?
C10 C9 C14 120.9(11) . . ?
C14 C9 C8 117.3(11) . . ?
C9 C10 H10 121.5 . . ?
C9 C10 C11 117.0(13) . . ?
C11 C10 H10 121.5 . . ?
C10 C11 H11 117.5 . . ?
C12 C11 C10 125.1(15) . . ?
C12 C11 H11 117.5 . . ?
C11 C12 H12 122.7 . . ?
C13 C12 C11 114.5(15) . . ?
C13 C12 H12 122.7 . . ?
C12 C13 H13 116.7 . . ?
C12 C13 C14 126.7(16) . . ?
C14 C13 H13 116.7 . . ?
C9 C14 C13 115.6(13) . . ?
C9 C14 H14 122.2 . . ?
C13 C14 H14 122.2 . . ?
C16 C15 C8 117.8(10) . . ?
C16 C15 C20 120.5(11) . . ?
C20 C15 C8 121.6(9) . . ?
C15 C16 H16 120.6 . . ?
C15 C16 C17 118.8(11) . . ?
C17 C16 H16 120.6 . . ?
C16 C17 H17 120.3 . . ?
C16 C17 C18 119.5(12) . . ?
C18 C17 H17 120.3 . . ?
C17 C18 H18 120.7 . . ?
C19 C18 C17 118.6(12) . . ?
C19 C18 H18 120.7 . . ?
C18 C19 H19 120.7 . . ?
C20 C19 C18 118.6(12) . . ?
C20 C19 H19 120.7 . . ?
C15 C20 H20 118.1 . . ?
C19 C20 C15 123.9(11) . . ?
C19 C20 H20 118.1 . . ?
C22 C21 C8 114.2(12) . . ?
C26 C21 C8 123.6(14) . . ?
C26 C21 C22 122.1(16) . . ?
C21 C22 H22 120.2 . . ?
C23 C22 C21 119.6(15) . . ?
C23 C22 H22 120.2 . . ?
C22 C23 H23 121.0 . . ?
C22 C23 C24 117.9(15) . . ?
C24 C23 H23 121.0 . . ?
C23 C24 H24 121.3 . . ?
C25 C24 C23 117.4(17) . . ?
C25 C24 H24 121.3 . . ?
C24 C25 H25 119.0 . . ?
C24 C25 C26 121.9(16) . . ?
C26 C25 H25 119.0 . . ?
C21 C26 C25 120.5(16) . . ?
C21 C26 H26 119.8 . . ?
C25 C26 H26 119.8 . . ?
N2 C27 H27 119.0 . . ?
N2 C27 C28 122.0(11) . . ?
C28 C27 H27 119.0 . . ?
C27 C28 H28 119.8 . . ?
C27 C28 C29 120.3(11) . . ?
C29 C28 H28 119.8 . . ?
C28 C29 C32 119.5(11) . . ?
C30 C29 C28 117.5(11) . . ?
C30 C29 C32 123.0(13) . . ?
C29 C30 H30 119.2 . . ?
C29 C30 C31 121.5(13) . . ?
C31 C30 H30 119.2 . . ?
N2 C31 C30 121.6(10) . . ?
N2 C31 H31 119.2 . . ?
C30 C31 H31 119.2 . . ?
C33 C32 C29 175.5(13) . . ?
C32 C33 C34 176.7(11) . . ?
C35 C34 C33 106.4(8) . . ?
C41 C34 C33 100.0(10) . . ?
C41 C34 C35 110.9(8) . . ?
C47 C34 C33 111.4(8) . . ?
C47 C34 C35 110.9(11) . . ?
C47 C34 C41 116.3(9) . . ?
C36 C35 C34 121.9(10) . . ?
C40 C35 C34 119.2(9) . . ?
C40 C35 C36 118.8(10) . . ?
C35 C36 H36 120.6 . . ?
C35 C36 C37 118.7(11) . . ?
C37 C36 H36 120.6 . . ?
C36 C37 H37 117.9 . . ?
C36 C37 C38 124.1(11) . . ?
C38 C37 H37 117.9 . . ?
C37 C38 H38 123.8 . . ?
C39 C38 C37 112.4(12) . . ?
C39 C38 H38 123.8 . . ?
C38 C39 H39 119.0 . . ?
C38 C39 C40 122.0(12) . . ?
C40 C39 H39 119.0 . . ?
C35 C40 C39 122.7(10) . . ?
C35 C40 H40 118.6 . . ?
C39 C40 H40 118.6 . . ?
C42 C41 C34 122.9(10) . . ?
C46 C41 C34 122.4(10) . . ?
C46 C41 C42 114.7(11) . . ?
C41 C42 H42 119.5 . . ?
C41 C42 C43 121.0(11) . . ?
C43 C42 H42 119.5 . . ?
C42 C43 H43 119.5 . . ?
C44 C43 C42 121.0(13) . . ?
C44 C43 H43 119.5 . . ?
C43 C44 H44 118.3 . . ?
C43 C44 C45 123.5(14) . . ?
C45 C44 H44 118.3 . . ?
C44 C45 H45 121.5 . . ?
C44 C45 C46 117.0(13) . . ?
C46 C45 H45 121.5 . . ?
C41 C46 C45 122.5(11) . . ?
C41 C46 H46 118.8 . . ?
C45 C46 H46 118.8 . . ?
C34 C47 C48 118.0(9) . . ?
C34 C47 C52 128.9(11) . . ?
C52 C47 C48 112.8(11) . . ?
C47 C48 H48 119.1 . . ?
C49 C48 C47 121.9(11) . . ?
C49 C48 H48 119.1 . . ?
C48 C49 H49 120.6 . . ?
C48 C49 C50 118.9(12) . . ?
C50 C49 H49 120.6 . . ?
C49 C50 H50 120.5 . . ?
C51 C50 C49 119.0(12) . . ?
C51 C50 H50 120.5 . . ?
C50 C51 H51 120.0 . . ?
C52 C51 C50 119.9(12) . . ?
C52 C51 H51 120.0 . . ?
C47 C52 H52 116.3 . . ?
C51 C52 C47 127.5(12) . . ?
C51 C52 H52 116.3 . . ?
N3 C53 H53 117.9 . . ?
N3 C53 C54 124.3(9) . . ?
C54 C53 H53 117.9 . . ?
C53 C54 H54 123.1 . . ?
C55 C54 C53 113.8(10) . . ?
C55 C54 H54 123.1 . . ?
C54 C55 C58 118.0(10) . . ?
C56 C55 C54 122.4(9) . . ?
C56 C55 C58 119.2(9) . . ?
C55 C56 H56 121.4 . . ?
C55 C56 C57 117.2(10) . . ?
C57 C56 H56 121.4 . . ?
N3 C57 C56 124.5(10) . . ?
N3 C57 H57 117.7 . . ?
C56 C57 H57 117.7 . . ?
C59 C58 C55 176.6(12) . . ?
C58 C59 C60 177.5(13) . . ?
C59 C60 C67 102.1(8) . . ?
C59 C60 C73 105.5(8) . . ?
C61 C60 C59 110.4(7) . . ?
C61 C60 C67 114.8(9) . . ?
C61 C60 C73 114.2(11) . . ?
C73 C60 C67 108.7(8) . . ?
C60 C61 C66 119.9(8) . . ?
C62 C61 C60 127.1(8) . . ?
C62 C61 C66 112.5(9) . . ?
C61 C62 H62 115.9 . . ?
C63 C62 C61 128.3(10) . . ?
C63 C62 H62 115.9 . . ?
C62 C63 H63 121.4 . . ?
C62 C63 C64 117.2(9) . . ?
C64 C63 H63 121.4 . . ?
C63 C64 H64 121.5 . . ?
C65 C64 C63 117.1(10) . . ?
C65 C64 H64 121.5 . . ?
C64 C65 H65 117.7 . . ?
C64 C65 C66 124.6(10) . . ?
C66 C65 H65 117.7 . . ?
C61 C66 H66 119.9 . . ?
C65 C66 C61 120.3(8) . . ?
C65 C66 H66 119.9 . . ?
C68 C67 C60 118.6(9) . . ?
C68 C67 C72 119.7(12) . . ?
C72 C67 C60 120.4(10) . . ?
C67 C68 H68 121.0 . . ?
C67 C68 C69 117.9(11) . . ?
C69 C68 H68 121.0 . . ?
C68 C69 H69 119.0 . . ?
C70 C69 C68 122.0(13) . . ?
C70 C69 H69 119.0 . . ?
C69 C70 H70 121.1 . . ?
C69 C70 C71 117.7(14) . . ?
C71 C70 H70 121.1 . . ?
C70 C71 H71 118.5 . . ?
C72 C71 C70 123.0(12) . . ?
C72 C71 H71 118.5 . . ?
C67 C72 H72 120.4 . . ?
C71 C72 C67 119.2(13) . . ?
C71 C72 H72 120.4 . . ?
C74 C73 C60 121.2(12) . . ?
C78 C73 C60 119.8(11) . . ?
C78 C73 C74 118.3(13) . . ?
C73 C74 H74 116.9 . . ?
C73 C74 C75 126.2(13) . . ?
C75 C74 H74 116.9 . . ?
C74 C75 H75 123.2 . . ?
C74 C75 C76 113.7(12) . . ?
C76 C75 H75 123.2 . . ?
C75 C76 H76 119.9 . . ?
C77 C76 C75 120.3(15) . . ?
C77 C76 H76 119.9 . . ?
C76 C77 H77 120.5 . . ?
C76 C77 C78 119.0(15) . . ?
C78 C77 H77 120.5 . . ?
C73 C78 C77 121.1(12) . . ?
C73 C78 H78 119.4 . . ?
C77 C78 H78 119.4 . . ?
N4 C79 H79 120.0 . . ?
N4 C79 C80 119.9(9) . . ?
C80 C79 H79 120.0 . . ?
C79 C80 H80 119.2 . . ?
C81 C80 C79 121.7(10) . . ?
C81 C80 H80 119.2 . . ?
C80 C81 C84 119.5(10) . . ?
C82 C81 C80 117.0(8) . . ?
C82 C81 C84 123.2(9) . . ?
C81 C82 H82 119.8 . . ?
C81 C82 C83 120.4(9) . . ?
C83 C82 H82 119.8 . . ?
N4 C83 C82 121.2(9) . . ?
N4 C83 H83 119.4 . . ?
C82 C83 H83 119.4 . . ?
C85 C84 C81 171.1(11) . . ?
C84 C85 C86 173.8(10) . . ?
C85 C86 C87 108.5(7) . . ?
C85 C86 C93 110.8(8) . . ?
C85 C86 C99 104.9(8) . . ?
C87 C86 C99 112.5(8) . . ?
C93 C86 C87 107.9(9) . . ?
C93 C86 C99 112.2(7) . . ?
C88 C87 C86 121.0(9) . . ?
C88 C87 C92 115.5(10) . . ?
C92 C87 C86 123.4(10) . . ?
C87 C88 H88 118.8 . . ?
C87 C88 C89 122.3(10) . . ?
C89 C88 H88 118.8 . . ?
C88 C89 H89 120.4 . . ?
C88 C89 C90 119.2(11) . . ?
C90 C89 H89 120.4 . . ?
C89 C90 H90 119.7 . . ?
C91 C90 C89 120.5(12) . . ?
C91 C90 H90 119.7 . . ?
C90 C91 H91 121.7 . . ?
C90 C91 C92 116.6(11) . . ?
C92 C91 H91 121.7 . . ?
C87 C92 H92 117.2 . . ?
C91 C92 C87 125.6(11) . . ?
C91 C92 H92 117.2 . . ?
C94 C93 C86 121.8(8) . . ?
C94 C93 C98 116.1(9) . . ?
C98 C93 C86 122.0(8) . . ?
C93 C94 H94 120.1 . . ?
C95 C94 C93 119.8(9) . . ?
C95 C94 H94 120.1 . . ?
C94 C95 H95 118.7 . . ?
C94 C95 C96 122.6(10) . . ?
C96 C95 H95 118.7 . . ?
C95 C96 H96 120.9 . . ?
C95 C96 C97 118.2(10) . . ?
C97 C96 H96 120.9 . . ?
C96 C97 H97 120.2 . . ?
C98 C97 C96 119.7(10) . . ?
C98 C97 H97 120.2 . . ?
C93 C98 H98 118.4 . . ?
C97 C98 C93 123.2(9) . . ?
C97 C98 H98 118.4 . . ?
C100 C99 C86 122.4(9) . . ?
C104 C99 C86 118.3(9) . . ?
C104 C99 C100 119.0(11) . . ?
C99 C100 H100 121.1 . . ?
C99 C100 C101 117.9(10) . . ?
C101 C100 H100 121.1 . . ?
C100 C101 H101 114.3 . . ?
C102 C101 C100 131.4(11) . . ?
C102 C101 H101 114.3 . . ?
C101 C102 H102 126.3 . . ?
C101 C102 C103 107.5(12) . . ?
C103 C102 H102 126.3 . . ?
C102 C103 H103 118.1 . . ?
C104 C103 C102 123.8(11) . . ?
C104 C103 H103 118.1 . . ?
C99 C104 C103 119.8(10) . . ?
C99 C104 H104 120.1 . . ?
C103 C104 H104 120.1 . . ?
F1 B1 F2 104.2(12) . . ?
F3 B1 F1 118.0(15) . . ?
F3 B1 F2 106.0(11) . . ?
F3 B1 F4 115.3(15) . . ?
F4 B1 F1 107.9(12) . . ?
F4 B1 F2 103.9(12) . . ?
F6 B2 F5 107.0(8) . . ?
F6 B2 F7 112.5(11) . . ?
F7 B2 F5 106.7(10) . . ?
F8 B2 F5 107.8(10) . . ?
F8 B2 F6 112.3(11) . . ?
F8 B2 F7 110.3(9) . . ?
H20A C200 H20B 109.5 . . ?
H20A C200 H20C 109.5 . . ?
H20B C200 H20C 109.5 . . ?
C201 C200 H20A 109.5 . . ?
C201 C200 H20B 109.5 . . ?
C201 C200 H20C 109.5 . . ?
C200 C201 H20D 111.7 . . ?
C200 C201 H20E 111.7 . . ?
C200 C201 C202 100.35(9) . . ?
H20D C201 H20E 109.5 . . ?
C202 C201 H20D 111.7 . . ?
C202 C201 H20E 111.7 . . ?
C201 C202 H20F 111.7 . . ?
C201 C202 H20G 111.7 . . ?
H20F C202 H20G 109.5 . . ?
C203 C202 C201 100.34(9) . . ?
C203 C202 H20F 111.7 . . ?
C203 C202 H20G 111.7 . . ?
C202 C203 H20H 111.7 . . ?
C202 C203 H20I 111.7 . . ?
C202 C203 C204 100.35(10) . . ?
H20H C203 H20I 109.5 . . ?
C204 C203 H20H 111.7 . . ?
C204 C203 H20I 111.7 . . ?
C203 C204 H20J 111.7 . . ?
C203 C204 H20K 111.7 . . ?
C203 C204 C205 100.35(9) . . ?
H20J C204 H20K 109.5 . . ?
C205 C204 H20J 111.7 . . ?
C205 C204 H20K 111.7 . . ?
C204 C205 H20L 109.5 . . ?
C204 C205 H20M 109.5 . . ?
C204 C205 H20N 109.5 . . ?
H20L C205 H20M 109.5 . . ?
H20L C205 H20N 109.5 . . ?
H20M C205 H20N 109.5 . . ?
H30A C300 H30B 109.5 . . ?
H30A C300 H30C 109.5 . . ?
H30B C300 H30C 109.5 . . ?
C301 C300 H30A 109.5 . . ?
C301 C300 H30B 109.5 . . ?
C301 C300 H30C 109.5 . . ?
C300 C301 H30D 111.7 . . ?
C300 C301 H30E 111.7 . . ?
H30D C301 H30E 109.5 . . ?
C302 C301 C300 100.35(9) . . ?
C302 C301 H30D 111.7 . . ?
C302 C301 H30E 111.7 . . ?
C301 C302 H30F 111.7 . . ?
C301 C302 H30G 111.7 . . ?
C301 C302 C303 100.34(9) . . ?
H30F C302 H30G 109.5 . . ?
C303 C302 H30F 111.7 . . ?
C303 C302 H30G 111.7 . . ?
C302 C303 H30H 111.7 . . ?
C302 C303 H30I 111.7 . . ?
H30H C303 H30I 109.5 . . ?
C304 C303 C302 100.35(9) . . ?
C304 C303 H30H 111.7 . . ?
C304 C303 H30I 111.7 . . ?
C303 C304 H30J 111.7 . . ?
C303 C304 H30K 111.7 . . ?
H30J C304 H30K 109.5 . . ?
C305 C304 C303 100.35(9) . . ?
C305 C304 H30J 111.7 . . ?
C305 C304 H30K 111.7 . . ?
C304 C305 H30L 109.5 . . ?
C304 C305 H30M 109.5 . . ?
C304 C305 H30N 109.5 . . ?
H30L C305 H30M 109.5 . . ?
H30L C305 H30N 109.5 . . ?
H30M C305 H30N 109.5 . . ?
H21A C210 H21B 109.5 . . ?
H21A C210 H21C 109.5 . . ?
H21B C210 H21C 109.5 . . ?
C211 C210 H21A 109.5 . . ?
C211 C210 H21B 109.5 . . ?
C211 C210 H21C 109.5 . . ?
C210 C211 H21D 111.7 . . ?
C210 C211 H21E 111.7 . . ?
C210 C211 C212 100.34(9) . . ?
H21D C211 H21E 109.5 . . ?
C212 C211 H21D 111.7 . . ?
C212 C211 H21E 111.7 . . ?
C211 C212 H21F 111.7 . . ?
C211 C212 H21G 111.7 . . ?
H21F C212 H21G 109.5 . . ?
C213 C212 C211 100.32(9) . . ?
C213 C212 H21F 111.7 . . ?
C213 C212 H21G 111.7 . . ?
C212 C213 H21H 111.7 . . ?
C212 C213 H21I 111.7 . . ?
H21H C213 H21I 109.5 . . ?
C214 C213 C212 100.33(9) . . ?
C214 C213 H21H 111.7 . . ?
C214 C213 H21I 111.7 . . ?
C213 C214 H21J 111.7 . . ?
C213 C214 H21K 111.7 . . ?
C213 C214 C215 100.36(10) . . ?
H21J C214 H21K 109.5 . . ?
C215 C214 H21J 111.7 . . ?
C215 C214 H21K 111.7 . . ?
C214 C215 H21L 109.5 . . ?
C214 C215 H21M 109.5 . . ?
C214 C215 H21N 109.5 . . ?
H21L C215 H21M 109.5 . . ?
H21L C215 H21N 109.5 . . ?
H21M C215 H21N 109.5 . . ?
H31A C310 H31B 109.5 . . ?
H31A C310 H31C 109.5 . . ?
H31B C310 H31C 109.5 . . ?
C311 C310 H31A 109.5 . . ?
C311 C310 H31B 109.5 . . ?
C311 C310 H31C 109.5 . . ?
C310 C311 H31D 111.7 . . ?
C310 C311 H31E 111.7 . . ?
H31D C311 H31E 109.5 . . ?
C312 C311 C310 100.35(10) . . ?
C312 C311 H31D 111.7 . . ?
C312 C311 H31E 111.7 . . ?
C311 C312 H31F 111.7 . . ?
C311 C312 H31G 111.7 . . ?
C311 C312 C313 100.36(9) . . ?
H31F C312 H31G 109.5 . . ?
C313 C312 H31F 111.7 . . ?
C313 C312 H31G 111.7 . . ?
C312 C313 H31H 111.7 . . ?
C312 C313 H31I 111.7 . . ?
H31H C313 H31I 109.5 . . ?
C314 C313 C312 100.36(9) . . ?
C314 C313 H31H 111.7 . . ?
C314 C313 H31I 111.7 . . ?
C313 C314 H31J 111.7 . . ?
C313 C314 H31K 111.7 . . ?
C313 C314 C315 100.35(9) . . ?
H31J C314 H31K 109.5 . . ?
C315 C314 H31J 111.7 . . ?
C315 C314 H31K 111.7 . . ?
C314 C315 H31L 109.5 . . ?
C314 C315 H31M 109.5 . . ?
C314 C315 H31N 109.5 . . ?
H31L C315 H31M 109.5 . . ?
H31L C315 H31N 109.5 . . ?
H31M C315 H31N 109.5 . . ?

loop_
_geom_bond_atom_site_label_1
_geom_bond_atom_site_label_2
_geom_bond_distance
_geom_bond_site_symmetry_2
_geom_bond_publ_flag
Pd1 N1 1.970(7) . ?
Pd1 N2 1.988(7) . ?
Pd1 N3 2.005(6) . ?
Pd1 N4 2.001(6) . ?
N1 C1 1.367(10) . ?
N1 C5 1.364(11) . ?
N2 C27 1.354(10) . ?
N2 C31 1.351(12) . ?
N3 C53 1.330(11) . ?
N3 C57 1.306(10) . ?
N4 C79 1.339(11) . ?
N4 C83 1.325(9) . ?
C1 H1 0.9500 . ?
C1 C2 1.428(11) . ?
C2 H2 0.9500 . ?
C2 C3 1.351(13) . ?
C3 C4 1.357(12) . ?
C3 C6 1.400(12) . ?
C4 H4 0.9500 . ?
C4 C5 1.356(10) . ?
C5 H5 0.9500 . ?
C6 C7 1.172(11) . ?
C7 C8 1.571(13) . ?
C8 C9 1.512(12) . ?
C8 C15 1.569(13) . ?
C8 C21 1.562(16) . ?
C9 C10 1.349(14) . ?
C9 C14 1.381(13) . ?
C10 H10 0.9500 . ?
C10 C11 1.412(13) . ?
C11 H11 0.9500 . ?
C11 C12 1.339(17) . ?
C12 H12 0.9500 . ?
C12 C13 1.299(17) . ?
C13 H13 0.9500 . ?
C13 C14 1.414(14) . ?
C14 H14 0.9500 . ?
C15 C16 1.344(12) . ?
C15 C20 1.358(11) . ?
C16 H16 0.9500 . ?
C16 C17 1.409(14) . ?
C17 H17 0.9500 . ?
C17 C18 1.436(13) . ?
C18 H18 0.9500 . ?
C18 C19 1.377(13) . ?
C19 H19 0.9500 . ?
C19 C20 1.345(13) . ?
C20 H20 0.9500 . ?
C21 C22 1.390(13) . ?
C21 C26 1.263(14) . ?
C22 H22 0.9500 . ?
C22 C23 1.385(16) . ?
C23 H23 0.9500 . ?
C23 C24 1.426(15) . ?
C24 H24 0.9500 . ?
C24 C25 1.367(15) . ?
C25 H25 0.9500 . ?
C25 C26 1.376(17) . ?
C26 H26 0.9500 . ?
C27 H27 0.9500 . ?
C27 C28 1.358(11) . ?
C28 H28 0.9500 . ?
C28 C29 1.402(14) . ?
C29 C30 1.308(12) . ?
C29 C32 1.417(12) . ?
C30 H30 0.9500 . ?
C30 C31 1.392(11) . ?
C31 H31 0.9500 . ?
C32 C33 1.142(12) . ?
C33 C34 1.586(13) . ?
C34 C35 1.539(13) . ?
C34 C41 1.526(14) . ?
C34 C47 1.411(13) . ?
C35 C36 1.373(10) . ?
C35 C40 1.365(12) . ?
C36 H36 0.9500 . ?
C36 C37 1.385(13) . ?
C37 H37 0.9500 . ?
C37 C38 1.507(14) . ?
C38 H38 0.9500 . ?
C38 C39 1.341(13) . ?
C39 H39 0.9500 . ?
C39 C40 1.446(13) . ?
C40 H40 0.9500 . ?
C41 C42 1.421(12) . ?
C41 C46 1.376(13) . ?
C42 H42 0.9500 . ?
C42 C43 1.436(15) . ?
C43 H43 0.9500 . ?
C43 C44 1.296(14) . ?
C44 H44 0.9500 . ?
C44 C45 1.331(13) . ?
C45 H45 0.9500 . ?
C45 C46 1.496(15) . ?
C46 H46 0.9500 . ?
C47 C48 1.448(13) . ?
C47 C52 1.420(10) . ?
C48 H48 0.9500 . ?
C48 C49 1.383(13) . ?
C49 H49 0.9500 . ?
C49 C50 1.478(12) . ?
C50 H50 0.9500 . ?
C50 C51 1.353(14) . ?
C51 H51 0.9500 . ?
C51 C52 1.324(13) . ?
C52 H52 0.9500 . ?
C53 H53 0.9500 . ?
C53 C54 1.431(10) . ?
C54 H54 0.9500 . ?
C54 C55 1.370(12) . ?
C55 C56 1.362(13) . ?
C55 C58 1.462(10) . ?
C56 H56 0.9500 . ?
C56 C57 1.375(10) . ?
C57 H57 0.9500 . ?
C58 C59 1.161(10) . ?
C59 C60 1.542(11) . ?
C60 C61 1.435(11) . ?
C60 C67 1.589(14) . ?
C60 C73 1.547(14) . ?
C61 C62 1.370(10) . ?
C61 C66 1.445(10) . ?
C62 H62 0.9500 . ?
C62 C63 1.360(11) . ?
C63 H63 0.9500 . ?
C63 C64 1.458(11) . ?
C64 H64 0.9500 . ?
C64 C65 1.313(10) . ?
C65 H65 0.9500 . ?
C65 C66 1.406(11) . ?
C66 H66 0.9500 . ?
C67 C68 1.335(14) . ?
C67 C72 1.420(11) . ?
C68 H68 0.9500 . ?
C68 C69 1.425(14) . ?
C69 H69 0.9500 . ?
C69 C70 1.343(12) . ?
C70 H70 0.9500 . ?
C70 C71 1.354(17) . ?
C71 H71 0.9500 . ?
C71 C72 1.328(16) . ?
C72 H72 0.9500 . ?
C73 C74 1.348(12) . ?
C73 C78 1.326(15) . ?
C74 H74 0.9500 . ?
C74 C75 1.387(13) . ?
C75 H75 0.9500 . ?
C75 C76 1.541(18) . ?
C76 H76 0.9500 . ?
C76 C77 1.286(14) . ?
C77 H77 0.9500 . ?
C77 C78 1.509(14) . ?
C78 H78 0.9500 . ?
C79 H79 0.9500 . ?
C79 C80 1.401(9) . ?
C80 H80 0.9500 . ?
C80 C81 1.382(11) . ?
C81 C82 1.345(12) . ?
C81 C84 1.434(10) . ?
C82 H82 0.9500 . ?
C82 C83 1.426(9) . ?
C83 H83 0.9500 . ?
C84 C85 1.211(9) . ?
C85 C86 1.497(10) . ?
C86 C87 1.516(12) . ?
C86 C93 1.504(12) . ?
C86 C99 1.535(13) . ?
C87 C88 1.355(12) . ?
C87 C92 1.449(11) . ?
C88 H88 0.9500 . ?
C88 C89 1.417(11) . ?
C89 H89 0.9500 . ?
C89 C90 1.455(13) . ?
C90 H90 0.9500 . ?
C90 C91 1.379(15) . ?
C91 H91 0.9500 . ?
C91 C92 1.395(13) . ?
C92 H92 0.9500 . ?
C93 C94 1.375(10) . ?
C93 C98 1.450(11) . ?
C94 H94 0.9500 . ?
C94 C95 1.373(11) . ?
C95 H95 0.9500 . ?
C95 C96 1.379(11) . ?
C96 H96 0.9500 . ?
C96 C97 1.394(11) . ?
C97 H97 0.9500 . ?
C97 C98 1.311(11) . ?
C98 H98 0.9500 . ?
C99 C100 1.369(10) . ?
C99 C104 1.360(12) . ?
C100 H100 0.9500 . ?
C100 C101 1.383(13) . ?
C101 H101 0.9500 . ?
C101 C102 1.361(13) . ?
C102 H102 0.9500 . ?
C102 C103 1.465(13) . ?
C103 H103 0.9500 . ?
C103 C104 1.437(15) . ?
C104 H104 0.9500 . ?
B1 F1 1.378(15) . ?
B1 F2 1.479(15) . ?
B1 F3 1.255(16) . ?
B1 F4 1.375(17) . ?
B2 F5 1.425(12) . ?
B2 F6 1.372(13) . ?
B2 F7 1.404(14) . ?
B2 F8 1.356(12) . ?
C200 H20A 0.9800 . ?
C200 H20B 0.9800 . ?
C200 H20C 0.9800 . ?
C200 C201 1.5299(11) . ?
C201 H20D 0.9900 . ?
C201 H20E 0.9900 . ?
C201 C202 1.5301(11) . ?
C202 H20F 0.9900 . ?
C202 H20G 0.9900 . ?
C202 C203 1.5300(11) . ?
C203 H20H 0.9900 . ?
C203 H20I 0.9900 . ?
C203 C204 1.5300(11) . ?
C204 H20J 0.9900 . ?
C204 H20K 0.9900 . ?
C204 C205 1.5301(11) . ?
C205 H20L 0.9800 . ?
C205 H20M 0.9800 . ?
C205 H20N 0.9800 . ?
C300 H30A 0.9800 . ?
C300 H30B 0.9800 . ?
C300 H30C 0.9800 . ?
C300 C301 1.5300(11) . ?
C301 H30D 0.9900 . ?
C301 H30E 0.9900 . ?
C301 C302 1.5299(11) . ?
C302 H30F 0.9900 . ?
C302 H30G 0.9900 . ?
C302 C303 1.5301(11) . ?
C303 H30H 0.9900 . ?
C303 H30I 0.9900 . ?
C303 C304 1.5300(11) . ?
C304 H30J 0.9900 . ?
C304 H30K 0.9900 . ?
C304 C305 1.5299(11) . ?
C305 H30L 0.9800 . ?
C305 H30M 0.9800 . ?
C305 H30N 0.9800 . ?
C210 H21A 0.9800 . ?
C210 H21B 0.9800 . ?
C210 H21C 0.9800 . ?
C210 C211 1.5300(11) . ?
C211 H21D 0.9900 . ?
C211 H21E 0.9900 . ?
C211 C212 1.5301(11) . ?
C212 H21F 0.9900 . ?
C212 H21G 0.9900 . ?
C212 C213 1.5303(11) . ?
C213 H21H 0.9900 . ?
C213 H21I 0.9900 . ?
C213 C214 1.5299(11) . ?
C214 H21J 0.9900 . ?
C214 H21K 0.9900 . ?
C214 C215 1.5301(12) . ?
C215 H21L 0.9800 . ?
C215 H21M 0.9800 . ?
C215 H21N 0.9800 . ?
C310 H31A 0.9800 . ?
C310 H31B 0.9800 . ?
C310 H31C 0.9800 . ?
C310 C311 1.5301(11) . ?
C311 H31D 0.9900 . ?
C311 H31E 0.9900 . ?
C311 C312 1.5300(11) . ?
C312 H31F 0.9900 . ?
C312 H31G 0.9900 . ?
C312 C313 1.5298(11) . ?
C313 H31H 0.9900 . ?
C313 H31I 0.9900 . ?
C313 C314 1.5297(11) . ?
C314 H31J 0.9900 . ?
C314 H31K 0.9900 . ?
C314 C315 1.5302(11) . ?
C315 H31L 0.9800 . ?
C315 H31M 0.9800 . ?
C315 H31N 0.9800 . ?

loop_
_geom_torsion_atom_site_label_1
_geom_torsion_atom_site_label_2
_geom_torsion_atom_site_label_3
_geom_torsion_atom_site_label_4
_geom_torsion
_geom_torsion_site_symmetry_1
_geom_torsion_site_symmetry_2
_geom_torsion_site_symmetry_3
_geom_torsion_site_symmetry_4
_geom_torsion_publ_flag
Pd1 N1 C1 C2 -178.4(6) . . . . ?
Pd1 N1 C5 C4 -179.8(6) . . . . ?
Pd1 N2 C27 C28 -176.7(7) . . . . ?
Pd1 N2 C31 C30 176.2(6) . . . . ?
Pd1 N3 C53 C54 173.3(7) . . . . ?
Pd1 N3 C57 C56 -173.7(8) . . . . ?
Pd1 N4 C79 C80 -173.6(6) . . . . ?
Pd1 N4 C83 C82 175.0(6) . . . . ?
N1 C1 C2 C3 1.9(14) . . . . ?
N2 C27 C28 C29 -4.7(15) . . . . ?
N3 C53 C54 C55 7.3(15) . . . . ?
N4 C79 C80 C81 1.5(14) . . . . ?
C1 N1 C5 C4 5.6(13) . . . . ?
C1 C2 C3 C4 -1.7(15) . . . . ?
C1 C2 C3 C6 -176.7(8) . . . . ?
C2 C3 C4 C5 3.7(14) . . . . ?
C3 C4 C5 N1 -5.9(14) . . . . ?
C5 N1 C1 C2 -3.6(12) . . . . ?
C6 C3 C4 C5 178.6(9) . . . . ?
C7 C8 C9 C10 22.7(16) . . . . ?
C7 C8 C9 C14 -160.3(11) . . . . ?
C7 C8 C15 C16 -127.1(12) . . . . ?
C7 C8 C15 C20 56.4(13) . . . . ?
C7 C8 C21 C22 -143.2(9) . . . . ?
C7 C8 C21 C26 34.3(15) . . . . ?
C8 C9 C10 C11 175.3(12) . . . . ?
C8 C9 C14 C13 -173.3(13) . . . . ?
C8 C15 C16 C17 -177.5(12) . . . . ?
C8 C15 C20 C19 175.5(13) . . . . ?
C8 C21 C22 C23 -175.4(11) . . . . ?
C8 C21 C26 C25 174.8(11) . . . . ?
C9 C8 C15 C16 -11.0(16) . . . . ?
C9 C8 C15 C20 172.5(11) . . . . ?
C9 C8 C21 C22 102.7(11) . . . . ?
C9 C8 C21 C26 -79.7(14) . . . . ?
C9 C10 C11 C12 -1(3) . . . . ?
C10 C9 C14 C13 4(2) . . . . ?
C10 C11 C12 C13 1(3) . . . . ?
C11 C12 C13 C14 2(3) . . . . ?
C12 C13 C14 C9 -4(3) . . . . ?
C14 C9 C10 C11 -2(2) . . . . ?
C15 C8 C9 C10 -91.6(14) . . . . ?
C15 C8 C9 C14 85.3(15) . . . . ?
C15 C8 C21 C22 -30.3(13) . . . . ?
C15 C8 C21 C26 147.3(11) . . . . ?
C15 C16 C17 C18 0(2) . . . . ?
C16 C15 C20 C19 -1(2) . . . . ?
C16 C17 C18 C19 3(2) . . . . ?
C17 C18 C19 C20 -5(2) . . . . ?
C18 C19 C20 C15 4(2) . . . . ?
C20 C15 C16 C17 -1(2) . . . . ?
C21 C8 C9 C10 136.0(13) . . . . ?
C21 C8 C9 C14 -47.0(14) . . . . ?
C21 C8 C15 C16 118.8(12) . . . . ?
C21 C8 C15 C20 -57.7(15) . . . . ?
C21 C22 C23 C24 -1.1(19) . . . . ?
C22 C21 C26 C25 -7.8(19) . . . . ?
C22 C23 C24 C25 -4(2) . . . . ?
C23 C24 C25 C26 3(2) . . . . ?
C24 C25 C26 C21 3(2) . . . . ?
C26 C21 C22 C23 7.0(19) . . . . ?
C27 N2 C31 C30 -8.1(13) . . . . ?
C27 C28 C29 C30 1.7(16) . . . . ?
C27 C28 C29 C32 178.8(8) . . . . ?
C28 C29 C30 C31 -2.2(15) . . . . ?
C29 C30 C31 N2 5.6(15) . . . . ?
C31 N2 C27 C28 7.7(13) . . . . ?
C32 C29 C30 C31 -179.1(9) . . . . ?
C33 C34 C35 C36 -147.1(10) . . . . ?
C33 C34 C35 C40 37.3(14) . . . . ?
C33 C34 C41 C42 -126.5(10) . . . . ?
C33 C34 C41 C46 54.6(12) . . . . ?
C33 C34 C47 C48 -166.8(9) . . . . ?
C33 C34 C47 C52 6.4(16) . . . . ?
C34 C35 C36 C37 -175.9(11) . . . . ?
C34 C35 C40 C39 173.2(10) . . . . ?
C34 C41 C42 C43 175.7(11) . . . . ?
C34 C41 C46 C45 -176.2(11) . . . . ?
C34 C47 C48 C49 177.4(10) . . . . ?
C34 C47 C52 C51 -174.4(12) . . . . ?
C35 C34 C41 C42 121.5(10) . . . . ?
C35 C34 C41 C46 -57.4(15) . . . . ?
C35 C34 C47 C48 -48.4(13) . . . . ?
C35 C34 C47 C52 124.7(12) . . . . ?
C35 C36 C37 C38 8.6(18) . . . . ?
C36 C35 C40 C39 -2.5(17) . . . . ?
C36 C37 C38 C39 -13.4(18) . . . . ?
C37 C38 C39 C40 10.2(17) . . . . ?
C38 C39 C40 C35 -3.3(19) . . . . ?
C40 C35 C36 C37 -0.3(16) . . . . ?
C41 C34 C35 C36 -39.2(15) . . . . ?
C41 C34 C35 C40 145.2(11) . . . . ?
C41 C34 C47 C48 79.5(14) . . . . ?
C41 C34 C47 C52 -107.4(13) . . . . ?
C41 C42 C43 C44 6(2) . . . . ?
C42 C41 C46 C45 4.9(17) . . . . ?
C42 C43 C44 C45 -5(2) . . . . ?
C43 C44 C45 C46 4(2) . . . . ?
C44 C45 C46 C41 -4(2) . . . . ?
C46 C41 C42 C43 -5.4(16) . . . . ?
C47 C34 C35 C36 91.6(12) . . . . ?
C47 C34 C35 C40 -84.0(12) . . . . ?
C47 C34 C41 C42 -6.4(16) . . . . ?
C47 C34 C41 C46 174.7(11) . . . . ?
C47 C48 C49 C50 -2.9(18) . . . . ?
C48 C47 C52 C51 -0.9(17) . . . . ?
C48 C49 C50 C51 0(2) . . . . ?
C49 C50 C51 C52 2(2) . . . . ?
C50 C51 C52 C47 -2(2) . . . . ?
C52 C47 C48 C49 3.2(16) . . . . ?
C53 N3 C57 C56 4.6(16) . . . . ?
C53 C54 C55 C56 -9.3(16) . . . . ?
C53 C54 C55 C58 178.0(9) . . . . ?
C54 C55 C56 C57 9.2(17) . . . . ?
C55 C56 C57 N3 -6.6(17) . . . . ?
C57 N3 C53 C54 -5.0(15) . . . . ?
C58 C55 C56 C57 -178.1(9) . . . . ?
C59 C60 C61 C62 3.6(17) . . . . ?
C59 C60 C61 C66 -167.4(10) . . . . ?
C59 C60 C67 C68 46.8(13) . . . . ?
C59 C60 C67 C72 -146.5(9) . . . . ?
C59 C60 C73 C74 45.8(14) . . . . ?
C59 C60 C73 C78 -144.2(11) . . . . ?
C60 C61 C62 C63 -175.9(12) . . . . ?
C60 C61 C66 C65 176.8(10) . . . . ?
C60 C67 C68 C69 170.6(9) . . . . ?
C60 C67 C72 C71 -166.0(11) . . . . ?
C60 C73 C74 C75 170.9(11) . . . . ?
C60 C73 C78 C77 179.0(10) . . . . ?
C61 C60 C67 C68 -72.7(12) . . . . ?
C61 C60 C67 C72 94.0(12) . . . . ?
C61 C60 C73 C74 167.3(10) . . . . ?
C61 C60 C73 C78 -22.8(15) . . . . ?
C61 C62 C63 C64 2(2) . . . . ?
C62 C61 C66 C65 4.5(16) . . . . ?
C62 C63 C64 C65 0.6(17) . . . . ?
C63 C64 C65 C66 -0.1(18) . . . . ?
C64 C65 C66 C61 -2.7(19) . . . . ?
C66 C61 C62 C63 -4.4(19) . . . . ?
C67 C60 C61 C62 118.3(12) . . . . ?
C67 C60 C61 C66 -52.7(14) . . . . ?
C67 C60 C73 C74 -63.0(12) . . . . ?
C67 C60 C73 C78 106.9(13) . . . . ?
C67 C68 C69 C70 -2.8(19) . . . . ?
C68 C67 C72 C71 0.5(18) . . . . ?
C68 C69 C70 C71 -3(2) . . . . ?
C69 C70 C71 C72 7(2) . . . . ?
C70 C71 C72 C67 -6(2) . . . . ?
C72 C67 C68 C69 3.8(18) . . . . ?
C73 C60 C61 C62 -115.2(12) . . . . ?
C73 C60 C61 C66 73.8(13) . . . . ?
C73 C60 C67 C68 158.0(10) . . . . ?
C73 C60 C67 C72 -35.3(13) . . . . ?
C73 C74 C75 C76 9(2) . . . . ?
C74 C73 C78 C77 -10.8(19) . . . . ?
C74 C75 C76 C77 -8(2) . . . . ?
C75 C76 C77 C78 0(2) . . . . ?
C76 C77 C78 C73 11(2) . . . . ?
C78 C73 C74 C75 1(2) . . . . ?
C79 N4 C83 C82 4.9(12) . . . . ?
C79 C80 C81 C82 -1.7(14) . . . . ?
C79 C80 C81 C84 171.2(8) . . . . ?
C80 C81 C82 C83 3.3(14) . . . . ?
C81 C82 C83 N4 -5.1(13) . . . . ?
C83 N4 C79 C80 -3.1(13) . . . . ?
C84 C81 C82 C83 -169.3(8) . . . . ?
C85 C86 C87 C88 -46.7(14) . . . . ?
C85 C86 C87 C92 128.9(9) . . . . ?
C85 C86 C93 C94 -22.6(13) . . . . ?
C85 C86 C93 C98 153.7(8) . . . . ?
C85 C86 C99 C100 131.8(8) . . . . ?
C85 C86 C99 C104 -54.9(11) . . . . ?
C86 C87 C88 C89 -177.0(9) . . . . ?
C86 C87 C92 C91 179.2(10) . . . . ?
C86 C93 C94 C95 176.3(9) . . . . ?
C86 C93 C98 C97 177.8(10) . . . . ?
C86 C99 C100 C101 174.6(9) . . . . ?
C86 C99 C104 C103 179.4(9) . . . . ?
C87 C86 C93 C94 -141.2(9) . . . . ?
C87 C86 C93 C98 35.1(12) . . . . ?
C87 C86 C99 C100 -110.5(10) . . . . ?
C87 C86 C99 C104 62.8(11) . . . . ?
C87 C88 C89 C90 -5.8(16) . . . . ?
C88 C87 C92 C91 -5.0(16) . . . . ?
C88 C89 C90 C91 1.8(17) . . . . ?
C89 C90 C91 C92 0.3(19) . . . . ?
C90 C91 C92 C87 1.3(19) . . . . ?
C92 C87 C88 C89 7.1(15) . . . . ?
C93 C86 C87 C88 73.4(11) . . . . ?
C93 C86 C87 C92 -110.9(10) . . . . ?
C93 C86 C99 C100 11.4(12) . . . . ?
C93 C86 C99 C104 -175.2(8) . . . . ?
C93 C94 C95 C96 3.2(15) . . . . ?
C94 C93 C98 C97 -5.7(15) . . . . ?
C94 C95 C96 C97 -0.8(15) . . . . ?
C95 C96 C97 C98 -4.9(15) . . . . ?
C96 C97 C98 C93 8.3(16) . . . . ?
C98 C93 C94 C95 -0.2(14) . . . . ?
C99 C86 C87 C88 -162.3(9) . . . . ?
C99 C86 C87 C92 13.4(13) . . . . ?
C99 C86 C93 C94 94.3(10) . . . . ?
C99 C86 C93 C98 -89.5(11) . . . . ?
C99 C100 C101 C102 6.9(18) . . . . ?
C100 C99 C104 C103 -7.1(15) . . . . ?
C100 C101 C102 C103 -7.2(18) . . . . ?
C101 C102 C103 C104 0.4(16) . . . . ?
C102 C103 C104 C99 6.4(18) . . . . ?
C104 C99 C100 C101 1.3(14) . . . . ?
C200 C201 C202 C203 92.7(11) . . . . ?
C201 C202 C203 C204 -85.7(13) . . . . ?
C202 C203 C204 C205 128.3(13) . . . . ?
C300 C301 C302 C303 8(2) . . . . ?
C301 C302 C303 C304 148.9(16) . . . . ?
C302 C303 C304 C305 111.4(16) . . . . ?
C210 C211 C212 C213 -110.6(12) . . . . ?
C211 C212 C213 C214 -131.9(15) . . . . ?
C212 C213 C214 C215 -177.9(16) . . . . ?
C310 C311 C312 C313 170.2(17) . . . . ?
C311 C312 C313 C314 -144.8(16) . . . . ?
C312 C313 C314 C315 133.8(15) . . . . ?
